data_4126130
loop_
_publ_author_name
'Kneebone, Jared L.'
'Brennessel, William W.'
'Neidig, Michael L.'

_publ_section_title
;
 Intermediates and Reactivity in Iron-Catalyzed Cross-Couplings of Alkynyl
 Grignards with Alkyl Halides.
;
_journal_issue 20
_journal_name_full 'Journal of the American Chemical Society'
_journal_page_first 6988
_journal_page_last 7003
_journal_paper_doi 10.1021/jacs.7b02363
_journal_volume 139
_journal_year 2017
_chemical_formula_moiety 'C95 H151 Br Fe Mg N2 P2 Si3'
_chemical_formula_sum 'C95 H151 Br Fe Mg N2 P2 Si3'
_chemical_formula_weight 1627.45
_chemical_name_common neijk48
_space_group_crystal_system monoclinic
_space_group_IT_number 14
_space_group_name_Hall '-P 2yn'
_space_group_name_H-M_alt 'P 1 21/n 1'
_symmetry_space_group_name_Hall '-P 2yn'
_symmetry_space_group_name_H-M 'P 1 21/n 1'
_atom_sites_solution_hydrogens mixed
_atom_sites_solution_primary direct
_atom_sites_solution_secondary difmap
_audit_creation_method SHELXL-2014/7
_cell_angle_alpha 90
_cell_angle_beta 95.6239(15)
_cell_angle_gamma 90
_cell_formula_units_Z 4
_cell_length_a 13.9106(9)
_cell_length_b 25.8957(17)
_cell_length_c 26.9693(18)
_cell_measurement_reflns_used 3803
_cell_measurement_temperature 100.0(5)
_cell_measurement_theta_max 24.69
_cell_measurement_theta_min 2.19
_cell_volume 9668.2(11)
_computing_cell_refinement 'SAINT (Bruker, 2013)'
_computing_data_collection 'APEX3 (Bruker, 2015)'
_computing_data_reduction 'SAINT (Bruker, 2013)'
_computing_molecular_graphics 'SHELXTL (Sheldrick, 2008)'
_computing_publication_material 'SHELXTL (Sheldrick, 2008)'
_computing_structure_refinement 'SHELXL-2014/7 (Sheldrick, 2015b)'
_computing_structure_solution 'SHELXT-2014/5 (Sheldrick, 2014)'
_diffrn_ambient_temperature 100.0(5)
_diffrn_measured_fraction_theta_full 1.000
_diffrn_measured_fraction_theta_max 0.999
_diffrn_measurement_device_type 'Bruker SMART APEX II CCD platform'
_diffrn_measurement_method '\w scans'
_diffrn_radiation_type MoK\a
_diffrn_radiation_wavelength 0.71073
_diffrn_reflns_av_R_equivalents 0.0971
_diffrn_reflns_av_unetI/netI 0.0514
_diffrn_reflns_Laue_measured_fraction_full 1.000
_diffrn_reflns_Laue_measured_fraction_max 0.999
_diffrn_reflns_limit_h_max 16
_diffrn_reflns_limit_h_min -16
_diffrn_reflns_limit_k_max 31
_diffrn_reflns_limit_k_min -31
_diffrn_reflns_limit_l_max 32
_diffrn_reflns_limit_l_min -32
_diffrn_reflns_number 160369
_diffrn_reflns_point_group_measured_fraction_full 1.000
_diffrn_reflns_point_group_measured_fraction_max 0.999
_diffrn_reflns_theta_full 25.028
_diffrn_reflns_theta_max 25.268
_diffrn_reflns_theta_min 1.668
_diffrn_source 'fine-focus sealed tube'
_exptl_absorpt_coefficient_mu 0.688
_exptl_absorpt_correction_T_max 0.7452
_exptl_absorpt_correction_T_min 0.6944
_exptl_absorpt_correction_type multi-scan
_exptl_absorpt_process_details 'SADABS (Sheldrick, 2015a)'
_exptl_crystal_colour green
_exptl_crystal_density_diffrn 1.118
_exptl_crystal_description block
_exptl_crystal_F_000 3520
_exptl_crystal_size_max 0.40
_exptl_crystal_size_mid 0.18
_exptl_crystal_size_min 0.10
_refine_diff_density_max 1.093
_refine_diff_density_min -1.966
_refine_diff_density_rms 0.070
_refine_ls_extinction_method none
_refine_ls_goodness_of_fit_ref 1.063
_refine_ls_hydrogen_treatment constr
_refine_ls_matrix_type full
_refine_ls_number_parameters 1092
_refine_ls_number_reflns 17515
_refine_ls_number_restraints 197
_refine_ls_restrained_S_all 1.062
_refine_ls_R_factor_all 0.0848
_refine_ls_R_factor_gt 0.0597
_refine_ls_shift/su_max 0.001
_refine_ls_shift/su_mean 0.000
_refine_ls_structure_factor_coef Fsqd
_refine_ls_weighting_details 'w=1/[\s^2^(Fo^2^)+(0.0291P)^2^+24.7457P] where P=(Fo^2^+2Fc^2^)/3'
_refine_ls_weighting_scheme calc
_refine_ls_wR_factor_gt 0.1243
_refine_ls_wR_factor_ref 0.1355
_reflns_Friedel_coverage 0.000
_reflns_number_gt 13192
_reflns_number_total 17515
_reflns_threshold_expression 'I > 2\s(I)'
_cod_data_source_file ja7b02363_si_002.cif
_cod_data_source_block neijk48
_cod_database_code 4126130
_shelx_shelxl_version_number 2014/7
_shelx_space_group_comment
; 
The symmetry employed for this shelxl refinement is uniquely defined 
by the following loop, which should always be used as a source of 
symmetry information in preference to the above space-group names. 
They are only intended as comments. 
;
_shelx_estimated_absorpt_t_min 0.770
_shelx_estimated_absorpt_t_max 0.934

loop_
_space_group_symop_operation_xyz
'x, y, z'
'-x+1/2, y+1/2, -z+1/2'
'-x, -y, -z'
'x-1/2, -y-1/2, z-1/2'

loop_
_atom_site_label
_atom_site_type_symbol
_atom_site_fract_x
_atom_site_fract_y
_atom_site_fract_z
_atom_site_U_iso_or_equiv
_atom_site_adp_type
_atom_site_occupancy
_atom_site_site_symmetry_order
_atom_site_calc_flag
_atom_site_refinement_flags_posn
_atom_site_refinement_flags_adp
_atom_site_refinement_flags_occupancy
_atom_site_disorder_assembly
_atom_site_disorder_group
Br1 Br 0.41762(4) 0.83023(2) 0.22621(2) 0.05656(15) Uani 1 1 d . . . . .
Fe1 Fe 0.41035(3) 0.63407(2) 0.25681(2) 0.01613(11) Uani 1 1 d . . . . .
P1 P 0.38670(6) 0.58976(3) 0.32677(3) 0.01708(18) Uani 1 1 d . . . . .
P2 P 0.31463(6) 0.57375(3) 0.21606(3) 0.01810(18) Uani 1 1 d . . . . .
Si2 Si 0.48450(8) 0.72393(4) 0.10077(4) 0.0290(2) Uani 1 1 d . . . . .
Mg1 Mg 0.40690(9) 0.73915(4) 0.24100(4) 0.0258(3) Uani 1 1 d . . . . .
N1 N 0.5295(2) 0.60189(11) 0.25069(9) 0.0191(6) Uani 1 1 d . . . . .
N2 N 0.6034(2) 0.58796(12) 0.24709(11) 0.0271(7) Uani 1 1 d . . . . .
C1 C 0.2998(2) 0.67810(13) 0.26244(12) 0.0212(7) Uani 1 1 d . . . . .
C2 C 0.2423(3) 0.71407(15) 0.26284(14) 0.0312(9) Uani 1 1 d D . . . .
Si1 Si 0.13042(16) 0.75350(9) 0.26425(9) 0.0328(6) Uani 0.737(4) 1 d D . P A 1
C3 C 0.1710(4) 0.81860(19) 0.2900(2) 0.0457(16) Uani 0.737(4) 1 d D . P A 1
H3 H 0.2052 0.8351 0.2632 0.055 Uiso 0.737(4) 1 calc R U P A 1
C4 C 0.2449(5) 0.8165(3) 0.3351(3) 0.0567(19) Uani 0.737(4) 1 d D . P A 1
H4A H 0.2735 0.8508 0.3412 0.085 Uiso 0.737(4) 1 calc R U P A 1
H4B H 0.2958 0.7918 0.3290 0.085 Uiso 0.737(4) 1 calc R U P A 1
H4C H 0.2134 0.8056 0.3643 0.085 Uiso 0.737(4) 1 calc R U P A 1
C5 C 0.0886(5) 0.8553(2) 0.2988(3) 0.062(2) Uani 0.737(4) 1 d D . P A 1
H5A H 0.0491 0.8401 0.3232 0.094 Uiso 0.737(4) 1 calc R U P A 1
H5B H 0.0485 0.8611 0.2673 0.094 Uiso 0.737(4) 1 calc R U P A 1
H5C H 0.1152 0.8883 0.3114 0.094 Uiso 0.737(4) 1 calc R U P A 1
C6 C 0.0401(4) 0.7183(2) 0.2997(2) 0.0470(17) Uani 0.737(4) 1 d D . P A 1
H6 H -0.0237 0.7358 0.2919 0.056 Uiso 0.737(4) 1 calc R U P A 1
C7 C 0.0650(5) 0.7214(3) 0.3556(2) 0.0561(18) Uani 0.737(4) 1 d D . P A 1
H7A H 0.0240 0.6975 0.3721 0.084 Uiso 0.737(4) 1 calc R U P A 1
H7B H 0.0542 0.7567 0.3669 0.084 Uiso 0.737(4) 1 calc R U P A 1
H7C H 0.1330 0.7121 0.3638 0.084 Uiso 0.737(4) 1 calc R U P A 1
C8 C 0.0275(5) 0.6626(2) 0.2838(3) 0.0542(18) Uani 0.737(4) 1 d D . P A 1
H8A H 0.0884 0.6441 0.2917 0.081 Uiso 0.737(4) 1 calc R U P A 1
H8B H 0.0089 0.6610 0.2479 0.081 Uiso 0.737(4) 1 calc R U P A 1
H8C H -0.0231 0.6467 0.3016 0.081 Uiso 0.737(4) 1 calc R U P A 1
C9 C 0.0705(4) 0.7622(2) 0.1984(2) 0.0470(16) Uani 0.737(4) 1 d D . P A 1
H9 H 0.0773 0.7283 0.1814 0.056 Uiso 0.737(4) 1 calc R U P A 1
C10 C -0.0381(4) 0.7736(3) 0.1943(3) 0.072(2) Uani 0.737(4) 1 d D . P A 1
H10A H -0.0501 0.8037 0.2149 0.109 Uiso 0.737(4) 1 calc R U P A 1
H10B H -0.0725 0.7436 0.2059 0.109 Uiso 0.737(4) 1 calc R U P A 1
H10C H -0.0610 0.7809 0.1595 0.109 Uiso 0.737(4) 1 calc R U P A 1
C11 C 0.1203(7) 0.8014(3) 0.1681(3) 0.059(2) Uani 0.737(4) 1 d D . P A 1
H11A H 0.0914 0.8006 0.1335 0.088 Uiso 0.737(4) 1 calc R U P A 1
H11B H 0.1892 0.7931 0.1693 0.088 Uiso 0.737(4) 1 calc R U P A 1
H11C H 0.1124 0.8360 0.1820 0.088 Uiso 0.737(4) 1 calc R U P A 1
Si1' Si 0.1518(5) 0.7635(3) 0.2765(3) 0.0328(6) Uani 0.263(4) 1 d D . P A 5
C3' C 0.1720(11) 0.7946(5) 0.3397(4) 0.047(5) Uani 0.263(4) 1 d D . P A 5
H3' H 0.2004 0.7679 0.3636 0.057 Uiso 0.263(4) 1 calc R U P A 5
C4' C 0.2457(15) 0.8375(7) 0.3379(12) 0.0567(19) Uani 0.263(4) 1 d D . P A 5
H4D H 0.2195 0.8699 0.3498 0.085 Uiso 0.263(4) 1 d R U P A 5
H4E H 0.3044 0.8282 0.3591 0.085 Uiso 0.263(4) 1 d R U P A 5
H4F H 0.2612 0.8420 0.3035 0.085 Uiso 0.263(4) 1 d R U P A 5
C5' C 0.0804(12) 0.8145(8) 0.3594(7) 0.070(6) Uani 0.263(4) 1 d D . P A 5
H5D H 0.0339 0.7862 0.3603 0.104 Uiso 0.263(4) 1 calc R U P A 5
H5E H 0.0959 0.8281 0.3931 0.104 Uiso 0.263(4) 1 calc R U P A 5
H5F H 0.0525 0.8420 0.3376 0.104 Uiso 0.263(4) 1 calc R U P A 5
C6' C 0.0410(11) 0.7211(6) 0.2768(5) 0.0470(17) Uani 0.263(4) 1 d D . P A 5
H6' H -0.0094 0.7443 0.2888 0.056 Uiso 0.263(4) 1 calc R U P A 5
C7' C -0.0056(12) 0.6996(6) 0.2276(5) 0.047(5) Uani 0.263(4) 1 d D . P A 5
H7D H -0.0126 0.7272 0.2027 0.071 Uiso 0.263(4) 1 calc R U P A 5
H7E H 0.0353 0.6721 0.2160 0.071 Uiso 0.263(4) 1 calc R U P A 5
H7F H -0.0693 0.6854 0.2325 0.071 Uiso 0.263(4) 1 calc R U P A 5
C8' C 0.0512(12) 0.6776(6) 0.3146(5) 0.037(4) Uani 0.263(4) 1 d D . P A 5
H8D H 0.0811 0.6909 0.3465 0.056 Uiso 0.263(4) 1 calc R U P A 5
H8E H -0.0128 0.6636 0.3191 0.056 Uiso 0.263(4) 1 calc R U P A 5
H8F H 0.0918 0.6503 0.3026 0.056 Uiso 0.263(4) 1 calc R U P A 5
C9' C 0.1341(9) 0.8115(6) 0.2236(5) 0.041(4) Uani 0.263(4) 1 d D . P A 5
H9' H 0.1899 0.8359 0.2289 0.049 Uiso 0.263(4) 1 calc R U P A 5
C10' C 0.0443(13) 0.8451(9) 0.2233(8) 0.083(8) Uani 0.263(4) 1 d D . P A 5
H10D H 0.0408 0.8599 0.2566 0.124 Uiso 0.263(4) 1 calc R U P A 5
H10E H 0.0475 0.8730 0.1990 0.124 Uiso 0.263(4) 1 calc R U P A 5
H10F H -0.0133 0.8240 0.2143 0.124 Uiso 0.263(4) 1 calc R U P A 5
C11' C 0.141(2) 0.7882(12) 0.1725(7) 0.059(2) Uani 0.263(4) 1 d D . P A 5
H11D H 0.1990 0.7666 0.1732 0.088 Uiso 0.263(4) 1 calc R U P A 5
H11E H 0.0837 0.7669 0.1632 0.088 Uiso 0.263(4) 1 calc R U P A 5
H11F H 0.1445 0.8159 0.1480 0.088 Uiso 0.263(4) 1 calc R U P A 5
C12 C 0.4280(2) 0.66928(13) 0.19402(12) 0.0217(7) Uani 1 1 d . . . . .
C13 C 0.4438(3) 0.69688(14) 0.15886(13) 0.0261(8) Uani 1 1 d . . . . .
C14 C 0.6207(3) 0.72218(17) 0.10713(16) 0.0419(10) Uani 1 1 d . . . . .
H14A H 0.6420 0.7349 0.0750 0.050 Uiso 1 1 calc R U . . .
C15 C 0.6621(4) 0.7591(3) 0.1478(3) 0.088(2) Uani 1 1 d . . . . .
H15A H 0.7327 0.7590 0.1491 0.132 Uiso 1 1 calc R U . . .
H15B H 0.6424 0.7479 0.1800 0.132 Uiso 1 1 calc R U . . .
H15C H 0.6377 0.7940 0.1403 0.132 Uiso 1 1 calc R U . . .
C16 C 0.6614(3) 0.6679(2) 0.1154(2) 0.0601(14) Uani 1 1 d . . . . .
H16A H 0.7321 0.6692 0.1175 0.090 Uiso 1 1 calc R U . . .
H16B H 0.6371 0.6457 0.0875 0.090 Uiso 1 1 calc R U . . .
H16C H 0.6413 0.6539 0.1465 0.090 Uiso 1 1 calc R U . . .
C17 C 0.4447(3) 0.79370(16) 0.09421(16) 0.0417(10) Uani 1 1 d . . . . .
H17A H 0.4675 0.8110 0.1264 0.050 Uiso 1 1 calc R U . . .
C18 C 0.3359(4) 0.8000(2) 0.0876(2) 0.0641(15) Uani 1 1 d . . . . .
H18A H 0.3195 0.8367 0.0891 0.096 Uiso 1 1 calc R U . . .
H18B H 0.3074 0.7815 0.1143 0.096 Uiso 1 1 calc R U . . .
H18C H 0.3105 0.7858 0.0553 0.096 Uiso 1 1 calc R U . . .
C19 C 0.4905(5) 0.8234(2) 0.0531(2) 0.0771(19) Uani 1 1 d . . . . .
H19A H 0.4702 0.8596 0.0534 0.116 Uiso 1 1 calc R U . . .
H19B H 0.4694 0.8081 0.0206 0.116 Uiso 1 1 calc R U . . .
H19C H 0.5610 0.8214 0.0591 0.116 Uiso 1 1 calc R U . . .
C20 C 0.4260(3) 0.68481(16) 0.04698(15) 0.0393(10) Uani 1 1 d . . . . .
H20A H 0.3599 0.6997 0.0392 0.047 Uiso 1 1 calc R U . . .
C21 C 0.4772(4) 0.69122(19) -0.00098(15) 0.0519(12) Uani 1 1 d . . . . .
H21A H 0.4372 0.6760 -0.0292 0.078 Uiso 1 1 calc R U . . .
H21B H 0.5399 0.6737 0.0032 0.078 Uiso 1 1 calc R U . . .
H21C H 0.4869 0.7280 -0.0073 0.078 Uiso 1 1 calc R U . . .
C22 C 0.4111(4) 0.62808(16) 0.05736(16) 0.0480(12) Uani 1 1 d . . . . .
H22A H 0.3731 0.6123 0.0288 0.072 Uiso 1 1 calc R U . . .
H22B H 0.3766 0.6244 0.0871 0.072 Uiso 1 1 calc R U . . .
H22C H 0.4740 0.6109 0.0628 0.072 Uiso 1 1 calc R U . . .
C23 C 0.4890(2) 0.68574(13) 0.29541(12) 0.0212(7) Uani 1 1 d . . . . .
C24 C 0.5407(3) 0.72048(13) 0.31381(13) 0.0243(8) Uani 1 1 d D . . . .
Si3 Si 0.6464(6) 0.7544(4) 0.3462(3) 0.0295(4) Uani 0.674(4) 1 d D . P B 1
C25 C 0.7056(6) 0.7003(4) 0.3855(4) 0.0397(18) Uani 0.674(4) 1 d D . P B 1
H25 H 0.6537 0.6828 0.4024 0.048 Uiso 0.674(4) 1 calc R U P B 1
C26 C 0.7486(10) 0.6601(5) 0.3523(5) 0.076(5) Uani 0.674(4) 1 d D . P B 1
H26A H 0.8034 0.6752 0.3373 0.114 Uiso 0.674(4) 1 calc R U P B 1
H26B H 0.6993 0.6491 0.3260 0.114 Uiso 0.674(4) 1 calc R U P B 1
H26C H 0.7707 0.6301 0.3725 0.114 Uiso 0.674(4) 1 calc R U P B 1
C27 C 0.7829(5) 0.7183(3) 0.4264(3) 0.0545(18) Uani 0.674(4) 1 d D . P B 1
H27A H 0.8106 0.6883 0.4447 0.082 Uiso 0.674(4) 1 calc R U P B 1
H27B H 0.7534 0.7414 0.4494 0.082 Uiso 0.674(4) 1 calc R U P B 1
H27C H 0.8340 0.7368 0.4112 0.082 Uiso 0.674(4) 1 calc R U P B 1
C28 C 0.6022(8) 0.8055(3) 0.3896(6) 0.0496(13) Uani 0.674(4) 1 d D . P B 1
H28 H 0.5865 0.7858 0.4197 0.059 Uiso 0.674(4) 1 calc R U P B 1
C29 C 0.5082(5) 0.8324(3) 0.3709(3) 0.0553(19) Uani 0.674(4) 1 d D . P B 1
H29A H 0.4873 0.8545 0.3972 0.083 Uiso 0.674(4) 1 calc R U P B 1
H29B H 0.4584 0.8064 0.3616 0.083 Uiso 0.674(4) 1 calc R U P B 1
H29C H 0.5184 0.8535 0.3417 0.083 Uiso 0.674(4) 1 calc R U P B 1
C30 C 0.6756(8) 0.8466(3) 0.4100(6) 0.068(3) Uani 0.674(4) 1 d D . P B 1
H30A H 0.7010 0.8647 0.3821 0.103 Uiso 0.674(4) 1 calc R U P B 1
H30B H 0.7288 0.8299 0.4304 0.103 Uiso 0.674(4) 1 calc R U P B 1
H30C H 0.6437 0.8714 0.4303 0.103 Uiso 0.674(4) 1 calc R U P B 1
C31 C 0.7236(5) 0.7839(3) 0.3005(3) 0.0385(19) Uani 0.674(4) 1 d D . P B 1
H31 H 0.7340 0.7563 0.2756 0.046 Uiso 0.674(4) 1 calc R U P B 1
C32 C 0.6771(5) 0.8293(3) 0.2708(2) 0.0503(16) Uani 0.674(4) 1 d D . P B 1
H32A H 0.6701 0.8586 0.2932 0.075 Uiso 0.674(4) 1 calc R U P B 1
H32B H 0.6133 0.8190 0.2552 0.075 Uiso 0.674(4) 1 calc R U P B 1
H32C H 0.7180 0.8395 0.2448 0.075 Uiso 0.674(4) 1 calc R U P B 1
C33 C 0.8237(5) 0.8003(3) 0.3230(3) 0.063(2) Uani 0.674(4) 1 d D . P B 1
H33A H 0.8602 0.8143 0.2968 0.095 Uiso 0.674(4) 1 calc R U P B 1
H33B H 0.8578 0.7703 0.3383 0.095 Uiso 0.674(4) 1 calc R U P B 1
H33C H 0.8174 0.8268 0.3484 0.095 Uiso 0.674(4) 1 calc R U P B 1
Si3' Si 0.6455(13) 0.7565(9) 0.3449(7) 0.0295(4) Uani 0.326(4) 1 d D . P B 5
C25' C 0.7247(11) 0.7094(9) 0.3842(11) 0.0397(18) Uani 0.326(4) 1 d D . P B 5
H25' H 0.6949 0.7095 0.4165 0.048 Uiso 0.326(4) 1 calc R U P B 5
C26' C 0.723(2) 0.6520(11) 0.3704(14) 0.076(5) Uani 0.326(4) 1 d D . P B 5
H26D H 0.7647 0.6460 0.3437 0.114 Uiso 0.326(4) 1 calc R U P B 5
H26E H 0.6566 0.6417 0.3589 0.114 Uiso 0.326(4) 1 calc R U P B 5
H26F H 0.7461 0.6314 0.3997 0.114 Uiso 0.326(4) 1 calc R U P B 5
C27' C 0.8300(10) 0.7246(6) 0.4005(6) 0.0545(18) Uani 0.326(4) 1 d D . P B 5
H27D H 0.8598 0.6984 0.4232 0.082 Uiso 0.326(4) 1 calc R U P B 5
H27E H 0.8313 0.7581 0.4175 0.082 Uiso 0.326(4) 1 calc R U P B 5
H27F H 0.8659 0.7271 0.3711 0.082 Uiso 0.326(4) 1 calc R U P B 5
C28' C 0.6008(19) 0.8040(6) 0.3913(11) 0.0496(13) Uani 0.326(4) 1 d D . P B 5
H28' H 0.5566 0.7866 0.4131 0.059 Uiso 0.326(4) 1 calc R U P B 5
C29' C 0.5487(11) 0.8476(6) 0.3614(6) 0.0553(19) Uani 0.326(4) 1 d D . P B 5
H29D H 0.5219 0.8720 0.3842 0.083 Uiso 0.326(4) 1 calc R U P B 5
H29E H 0.4962 0.8332 0.3387 0.083 Uiso 0.326(4) 1 calc R U P B 5
H29F H 0.5944 0.8657 0.3421 0.083 Uiso 0.326(4) 1 calc R U P B 5
C30' C 0.6883(19) 0.8276(9) 0.4225(13) 0.068(3) Uani 0.326(4) 1 d D . P B 5
H30D H 0.7290 0.8459 0.4006 0.103 Uiso 0.326(4) 1 calc R U P B 5
H30E H 0.7259 0.8000 0.4402 0.103 Uiso 0.326(4) 1 calc R U P B 5
H30F H 0.6658 0.8518 0.4468 0.103 Uiso 0.326(4) 1 calc R U P B 5
C31' C 0.7097(12) 0.7765(6) 0.2895(9) 0.0385(19) Uani 0.326(4) 1 d D . P B 5
H31' H 0.6582 0.7902 0.2644 0.046 Uiso 0.326(4) 1 calc R U P B 5
C32' C 0.7544(10) 0.7307(5) 0.2642(5) 0.0503(16) Uani 0.326(4) 1 d D . P B 5
H32D H 0.7926 0.7433 0.2380 0.075 Uiso 0.326(4) 1 calc R U P B 5
H32E H 0.7030 0.7080 0.2494 0.075 Uiso 0.326(4) 1 calc R U P B 5
H32F H 0.7963 0.7113 0.2889 0.075 Uiso 0.326(4) 1 calc R U P B 5
C33' C 0.7827(12) 0.8206(6) 0.2992(7) 0.063(2) Uani 0.326(4) 1 d D . P B 5
H33D H 0.8471 0.8061 0.3084 0.095 Uiso 0.326(4) 1 calc R U P B 5
H33E H 0.7639 0.8423 0.3264 0.095 Uiso 0.326(4) 1 calc R U P B 5
H33F H 0.7839 0.8415 0.2689 0.095 Uiso 0.326(4) 1 calc R U P B 5
C34 C 0.3368(2) 0.52648(12) 0.30842(12) 0.0187(7) Uani 1 1 d . . . . .
C35 C 0.3315(3) 0.48609(13) 0.34224(13) 0.0266(8) Uani 1 1 d . . . . .
H35A H 0.3567 0.4905 0.3760 0.032 Uiso 1 1 calc R U . . .
C36 C 0.2898(3) 0.43982(15) 0.32686(15) 0.0390(10) Uani 1 1 d . . . . .
H36A H 0.2855 0.4125 0.3500 0.047 Uiso 1 1 calc R U . . .
C37 C 0.2541(4) 0.43340(16) 0.27733(16) 0.0461(12) Uani 1 1 d . . . . .
H37A H 0.2238 0.4018 0.2669 0.055 Uiso 1 1 calc R U . . .
C38 C 0.2621(3) 0.47215(14) 0.24341(14) 0.0350(9) Uani 1 1 d . . . . .
H38A H 0.2401 0.4667 0.2094 0.042 Uiso 1 1 calc R U . . .
C39 C 0.3026(2) 0.51968(13) 0.25856(12) 0.0216(7) Uani 1 1 d . . . . .
C40 C 0.1893(2) 0.58951(14) 0.19445(12) 0.0250(8) Uani 1 1 d . . . . .
C41 C 0.1124(3) 0.56284(17) 0.21202(14) 0.0337(9) Uani 1 1 d . . . . .
H41A H 0.1235 0.5426 0.2414 0.040 Uiso 1 1 calc R U . . .
C42 C 0.0193(3) 0.5653(2) 0.18724(16) 0.0459(12) Uani 1 1 d . . . . .
C43 C 0.0077(3) 0.5957(2) 0.14506(16) 0.0472(12) Uani 1 1 d . . . . .
H43A H -0.0546 0.5970 0.1271 0.057 Uiso 1 1 calc R U . . .
C44 C 0.0809(3) 0.62465(17) 0.12714(15) 0.0374(10) Uani 1 1 d . . . . .
C45 C 0.1733(3) 0.62166(14) 0.15318(13) 0.0271(8) Uani 1 1 d . . . . .
H45A H 0.2248 0.6416 0.1426 0.033 Uiso 1 1 calc R U . . .
C46 C 0.3471(2) 0.53724(13) 0.16119(12) 0.0209(7) Uani 1 1 d . . . . .
C47 C 0.2768(3) 0.51721(14) 0.12606(12) 0.0243(8) Uani 1 1 d . . . . .
H47A H 0.2112 0.5266 0.1280 0.029 Uiso 1 1 calc R U . . .
C48 C 0.2990(3) 0.48411(14) 0.08837(12) 0.0256(8) Uani 1 1 d . . . . .
C49 C 0.3966(3) 0.47162(14) 0.08618(13) 0.0265(8) Uani 1 1 d . . . . .
H49A H 0.4136 0.4495 0.0603 0.032 Uiso 1 1 calc R U . . .
C50 C 0.4695(3) 0.49047(14) 0.12060(13) 0.0257(8) Uani 1 1 d . . . . .
C51 C 0.4430(2) 0.52350(14) 0.15802(13) 0.0244(8) Uani 1 1 d . . . . .
H51A H 0.4916 0.5368 0.1818 0.029 Uiso 1 1 calc R U . . .
C52 C 0.4927(2) 0.56842(14) 0.36838(12) 0.0228(7) Uani 1 1 d . . . . .
C53 C 0.5525(2) 0.53136(14) 0.34970(13) 0.0253(8) Uani 1 1 d . . . . .
H53A H 0.5387 0.5195 0.3164 0.030 Uiso 1 1 calc R U . . .
C54 C 0.6324(2) 0.51135(15) 0.37893(13) 0.0274(8) Uani 1 1 d . . . . .
C55 C 0.6500(3) 0.53018(15) 0.42763(13) 0.0303(9) Uani 1 1 d . . . . .
H55A H 0.7040 0.5170 0.4481 0.036 Uiso 1 1 calc R U . . .
C56 C 0.5929(2) 0.56698(15) 0.44747(12) 0.0268(8) Uani 1 1 d . . . . .
C57 C 0.5136(3) 0.58576(14) 0.41707(12) 0.0248(8) Uani 1 1 d . . . . .
H57A H 0.4731 0.6110 0.4299 0.030 Uiso 1 1 calc R U . . .
C58 C 0.3040(2) 0.61374(13) 0.37052(12) 0.0195(7) Uani 1 1 d . . . . .
C59 C 0.3269(2) 0.65915(13) 0.39676(12) 0.0226(7) Uani 1 1 d . . . . .
H59A H 0.3785 0.6802 0.3878 0.027 Uiso 1 1 calc R U . . .
C60 C 0.2746(3) 0.67405(13) 0.43614(12) 0.0250(8) Uani 1 1 d . . . . .
C61 C 0.1974(3) 0.64275(14) 0.44685(13) 0.0263(8) Uani 1 1 d . . . . .
H61A H 0.1617 0.6523 0.4737 0.032 Uiso 1 1 calc R U . . .
C62 C 0.1701(2) 0.59835(13) 0.42013(12) 0.0230(7) Uani 1 1 d . . . . .
C63 C 0.2248(2) 0.58414(13) 0.38168(12) 0.0198(7) Uani 1 1 d . . . . .
H63A H 0.2081 0.5539 0.3628 0.024 Uiso 1 1 calc R U . . .
C64 C -0.0637(3) 0.5321(3) 0.20330(18) 0.0632(16) Uani 1 1 d . . . . .
C65 C -0.0370(4) 0.5066(3) 0.2540(2) 0.111(3) Uani 1 1 d . . . . .
H65A H 0.0214 0.4857 0.2526 0.167 Uiso 1 1 calc R U . . .
H65B H -0.0903 0.4843 0.2622 0.167 Uiso 1 1 calc R U . . .
H65C H -0.0253 0.5333 0.2796 0.167 Uiso 1 1 calc R U . . .
C66 C -0.1537(3) 0.5656(3) 0.2066(2) 0.089(2) Uani 1 1 d . . . . .
H66A H -0.1764 0.5786 0.1733 0.133 Uiso 1 1 calc R U . . .
H66B H -0.1376 0.5948 0.2290 0.133 Uiso 1 1 calc R U . . .
H66C H -0.2047 0.5449 0.2195 0.133 Uiso 1 1 calc R U . . .
C67 C -0.0868(4) 0.4901(2) 0.1641(2) 0.0679(16) Uani 1 1 d . . . . .
H67A H -0.1043 0.5063 0.1316 0.102 Uiso 1 1 calc R U . . .
H67B H -0.1409 0.4691 0.1733 0.102 Uiso 1 1 calc R U . . .
H67C H -0.0300 0.4681 0.1622 0.102 Uiso 1 1 calc R U . . .
C68 C 0.0608(3) 0.65552(18) 0.07858(16) 0.0460(11) Uani 1 1 d . . . . .
C69 C -0.0252(5) 0.6915(3) 0.0827(2) 0.105(3) Uani 1 1 d . . . . .
H69A H -0.0121 0.7139 0.1118 0.157 Uiso 1 1 calc R U . . .
H69B H -0.0832 0.6709 0.0863 0.157 Uiso 1 1 calc R U . . .
H69C H -0.0355 0.7127 0.0525 0.157 Uiso 1 1 calc R U . . .
C70 C 0.0344(4) 0.6180(2) 0.03577(16) 0.0615(14) Uani 1 1 d . . . . .
H70A H 0.0886 0.5945 0.0325 0.092 Uiso 1 1 calc R U . . .
H70B H 0.0203 0.6374 0.0047 0.092 Uiso 1 1 calc R U . . .
H70C H -0.0226 0.5980 0.0426 0.092 Uiso 1 1 calc R U . . .
C71 C 0.1471(4) 0.6870(2) 0.0665(2) 0.0723(18) Uani 1 1 d . . . . .
H71A H 0.2008 0.6638 0.0611 0.108 Uiso 1 1 calc R U . . .
H71B H 0.1667 0.7103 0.0944 0.108 Uiso 1 1 calc R U . . .
H71C H 0.1299 0.7073 0.0363 0.108 Uiso 1 1 calc R U . . .
C72 C 0.2211(3) 0.46318(15) 0.04924(13) 0.0315(9) Uani 1 1 d . . . . .
C73 C 0.2434(4) 0.4077(2) 0.0345(2) 0.0636(15) Uani 1 1 d . . . . .
H73A H 0.3028 0.4072 0.0177 0.095 Uiso 1 1 calc R U . . .
H73B H 0.1898 0.3942 0.0119 0.095 Uiso 1 1 calc R U . . .
H73C H 0.2521 0.3861 0.0644 0.095 Uiso 1 1 calc R U . . .
C74 C 0.2180(4) 0.4981(2) 0.00387(15) 0.0593(14) Uani 1 1 d . . . . .
H74A H 0.2804 0.4968 -0.0101 0.089 Uiso 1 1 calc R U . . .
H74B H 0.2049 0.5337 0.0137 0.089 Uiso 1 1 calc R U . . .
H74C H 0.1669 0.4865 -0.0212 0.089 Uiso 1 1 calc R U . . .
C75 C 0.1213(3) 0.46311(18) 0.06891(15) 0.0417(11) Uani 1 1 d . . . . .
H75A H 0.0742 0.4469 0.0443 0.062 Uiso 1 1 calc R U . . .
H75B H 0.1015 0.4987 0.0748 0.062 Uiso 1 1 calc R U . . .
H75C H 0.1244 0.4437 0.1002 0.062 Uiso 1 1 calc R U . . .
C76 C 0.5758(3) 0.47586(15) 0.11906(14) 0.0292(8) Uani 1 1 d . . . . .
C77 C 0.5905(3) 0.43683(17) 0.07792(16) 0.0436(11) Uani 1 1 d . . . . .
H77A H 0.5552 0.4050 0.0838 0.065 Uiso 1 1 calc R U . . .
H77B H 0.6594 0.4291 0.0780 0.065 Uiso 1 1 calc R U . . .
H77C H 0.5661 0.4514 0.0456 0.065 Uiso 1 1 calc R U . . .
C78 C 0.6329(3) 0.52497(16) 0.10929(16) 0.0379(10) Uani 1 1 d . . . . .
H78A H 0.6075 0.5401 0.0774 0.057 Uiso 1 1 calc R U . . .
H78B H 0.7013 0.5162 0.1082 0.057 Uiso 1 1 calc R U . . .
H78C H 0.6265 0.5499 0.1361 0.057 Uiso 1 1 calc R U . . .
C79 C 0.6154(3) 0.45263(17) 0.16932(15) 0.0402(10) Uani 1 1 d . . . . .
H79A H 0.5784 0.4216 0.1760 0.060 Uiso 1 1 calc R U . . .
H79B H 0.6097 0.4780 0.1958 0.060 Uiso 1 1 calc R U . . .
H79C H 0.6835 0.4434 0.1682 0.060 Uiso 1 1 calc R U . . .
C80 C 0.6977(3) 0.46938(16) 0.36008(14) 0.0328(9) Uani 1 1 d . . . . .
C81 C 0.8027(3) 0.48765(18) 0.36727(16) 0.0422(11) Uani 1 1 d . . . . .
H81A H 0.8217 0.4934 0.4028 0.063 Uiso 1 1 calc R U . . .
H81B H 0.8091 0.5200 0.3490 0.063 Uiso 1 1 calc R U . . .
H81C H 0.8446 0.4613 0.3546 0.063 Uiso 1 1 calc R U . . .
C82 C 0.6878(3) 0.41962(17) 0.39007(17) 0.0453(11) Uani 1 1 d . . . . .
H82A H 0.6205 0.4078 0.3857 0.068 Uiso 1 1 calc R U . . .
H82B H 0.7066 0.4264 0.4254 0.068 Uiso 1 1 calc R U . . .
H82C H 0.7298 0.3929 0.3782 0.068 Uiso 1 1 calc R U . . .
C83 C 0.6731(3) 0.45781(18) 0.30474(15) 0.0445(11) Uani 1 1 d . . . . .
H83A H 0.6073 0.4440 0.2993 0.067 Uiso 1 1 calc R U . . .
H83B H 0.7188 0.4324 0.2939 0.067 Uiso 1 1 calc R U . . .
H83C H 0.6773 0.4897 0.2855 0.067 Uiso 1 1 calc R U . . .
C84 C 0.6110(3) 0.58641(16) 0.50164(13) 0.0313(9) Uani 1 1 d . . . . .
C85 C 0.7051(3) 0.56428(19) 0.52790(15) 0.0448(11) Uani 1 1 d . . . . .
H85A H 0.7150 0.5778 0.5619 0.067 Uiso 1 1 calc R U . . .
H85B H 0.7595 0.5744 0.5095 0.067 Uiso 1 1 calc R U . . .
H85C H 0.7007 0.5265 0.5290 0.067 Uiso 1 1 calc R U . . .
C86 C 0.6179(3) 0.64524(16) 0.50256(15) 0.0422(11) Uani 1 1 d . . . . .
H86A H 0.5589 0.6600 0.4854 0.063 Uiso 1 1 calc R U . . .
H86B H 0.6738 0.6562 0.4857 0.063 Uiso 1 1 calc R U . . .
H86C H 0.6254 0.6573 0.5372 0.063 Uiso 1 1 calc R U . . .
C87 C 0.5269(3) 0.56914(17) 0.53081(13) 0.0364(10) Uani 1 1 d . . . . .
H87A H 0.4657 0.5813 0.5136 0.055 Uiso 1 1 calc R U . . .
H87B H 0.5353 0.5838 0.5645 0.055 Uiso 1 1 calc R U . . .
H87C H 0.5262 0.5314 0.5329 0.055 Uiso 1 1 calc R U . . .
C88 C 0.3019(3) 0.72023(15) 0.47030(13) 0.0328(9) Uani 1 1 d . . . . .
C89 C 0.3331(4) 0.69931(17) 0.52293(14) 0.0457(11) Uani 1 1 d . . . . .
H89A H 0.3897 0.6770 0.5218 0.069 Uiso 1 1 calc R U . . .
H89B H 0.2800 0.6794 0.5348 0.069 Uiso 1 1 calc R U . . .
H89C H 0.3494 0.7283 0.5456 0.069 Uiso 1 1 calc R U . . .
C90 C 0.2147(3) 0.75598(16) 0.47302(16) 0.0453(11) Uani 1 1 d . . . . .
H90A H 0.1933 0.7689 0.4396 0.068 Uiso 1 1 calc R U . . .
H90B H 0.2331 0.7851 0.4951 0.068 Uiso 1 1 calc R U . . .
H90C H 0.1620 0.7367 0.4861 0.068 Uiso 1 1 calc R U . . .
C91 C 0.3847(3) 0.75155(15) 0.45184(14) 0.0398(10) Uani 1 1 d . . . . .
H91A H 0.4427 0.7299 0.4527 0.060 Uiso 1 1 calc R U . . .
H91B H 0.3980 0.7817 0.4734 0.060 Uiso 1 1 calc R U . . .
H91C H 0.3665 0.7630 0.4176 0.060 Uiso 1 1 calc R U . . .
C92 C 0.0857(3) 0.56573(14) 0.43537(13) 0.0270(8) Uani 1 1 d . . . . .
C93 C -0.0085(3) 0.59653(16) 0.42793(15) 0.0370(10) Uani 1 1 d . . . . .
H93A H -0.0243 0.6036 0.3924 0.056 Uiso 1 1 calc R U . . .
H93B H -0.0007 0.6292 0.4462 0.056 Uiso 1 1 calc R U . . .
H93C H -0.0608 0.5765 0.4405 0.056 Uiso 1 1 calc R U . . .
C94 C 0.1071(3) 0.55159(16) 0.49093(14) 0.0358(9) Uani 1 1 d . . . . .
H94A H 0.1133 0.5833 0.5109 0.054 Uiso 1 1 calc R U . . .
H94B H 0.1676 0.5320 0.4957 0.054 Uiso 1 1 calc R U . . .
H94C H 0.0542 0.5306 0.5015 0.054 Uiso 1 1 calc R U . . .
C95 C 0.0732(3) 0.51568(15) 0.40511(14) 0.0310(9) Uani 1 1 d . . . . .
H95A H 0.0587 0.5241 0.3697 0.046 Uiso 1 1 calc R U . . .
H95B H 0.0198 0.4955 0.4165 0.046 Uiso 1 1 calc R U . . .
H95C H 0.1329 0.4954 0.4098 0.046 Uiso 1 1 calc R U . . .

loop_
_atom_site_aniso_label
_atom_site_aniso_U_11
_atom_site_aniso_U_22
_atom_site_aniso_U_33
_atom_site_aniso_U_23
_atom_site_aniso_U_13
_atom_site_aniso_U_12
Br1 0.0936(4) 0.0218(2) 0.0579(3) 0.0082(2) 0.0257(3) 0.0072(2)
Fe1 0.0150(2) 0.0187(2) 0.0145(2) -0.00059(19) 0.00108(17) 0.00018(19)
P1 0.0164(4) 0.0206(4) 0.0141(4) -0.0001(3) 0.0008(3) -0.0010(3)
P2 0.0148(4) 0.0237(5) 0.0155(4) -0.0022(3) 0.0004(3) -0.0004(3)
Si2 0.0316(6) 0.0349(6) 0.0211(5) 0.0062(4) 0.0059(4) -0.0039(5)
Mg1 0.0316(7) 0.0203(6) 0.0262(6) 0.0029(5) 0.0067(5) 0.0032(5)
N1 0.0207(16) 0.0223(15) 0.0140(14) -0.0017(11) 0.0004(11) -0.0033(12)
N2 0.0223(17) 0.0336(18) 0.0259(16) -0.0058(13) 0.0046(13) 0.0021(14)
C1 0.0211(18) 0.0254(19) 0.0176(17) 0.0019(14) 0.0047(14) -0.0028(15)
C2 0.034(2) 0.033(2) 0.028(2) 0.0037(16) 0.0123(17) 0.0083(18)
Si1 0.0293(12) 0.0287(11) 0.0425(14) 0.0058(8) 0.0141(9) 0.0121(9)
C3 0.055(4) 0.038(3) 0.048(4) 0.009(3) 0.022(3) 0.019(3)
C4 0.083(4) 0.037(5) 0.053(4) -0.012(5) 0.023(3) 0.006(5)
C5 0.075(5) 0.038(4) 0.079(5) 0.002(3) 0.033(4) 0.019(3)
C6 0.042(3) 0.047(3) 0.059(5) 0.006(4) 0.037(4) 0.013(2)
C7 0.055(4) 0.058(4) 0.056(4) 0.012(3) 0.008(3) 0.001(3)
C8 0.045(4) 0.049(4) 0.071(5) 0.003(4) 0.021(4) -0.006(3)
C9 0.036(3) 0.047(4) 0.059(4) 0.012(3) 0.008(3) 0.019(3)
C10 0.050(4) 0.095(6) 0.072(5) 0.007(4) 0.001(4) 0.030(4)
C11 0.068(6) 0.060(6) 0.047(3) 0.014(4) 0.003(3) 0.007(4)
Si1' 0.0293(12) 0.0287(11) 0.0425(14) 0.0058(8) 0.0141(9) 0.0121(9)
C3' 0.070(13) 0.036(10) 0.036(9) 0.011(8) 0.009(9) 0.022(9)
C4' 0.083(4) 0.037(5) 0.053(4) -0.012(5) 0.023(3) 0.006(5)
C5' 0.081(15) 0.097(17) 0.033(10) -0.011(10) 0.012(10) 0.029(13)
C6' 0.042(3) 0.047(3) 0.059(5) 0.006(4) 0.037(4) 0.013(2)
C7' 0.040(10) 0.033(9) 0.067(12) -0.016(8) -0.003(8) -0.003(7)
C8' 0.034(9) 0.026(9) 0.051(11) 0.001(8) 0.006(8) -0.006(7)
C9' 0.018(8) 0.058(11) 0.046(10) 0.012(8) 0.003(7) 0.018(7)
C10' 0.055(13) 0.112(19) 0.084(16) 0.052(14) 0.025(12) 0.054(13)
C11' 0.068(6) 0.060(6) 0.047(3) 0.014(4) 0.003(3) 0.007(4)
C12 0.0232(18) 0.0200(17) 0.0220(18) -0.0032(15) 0.0025(14) 0.0018(14)
C13 0.028(2) 0.0278(19) 0.0226(19) 0.0007(16) 0.0053(15) 0.0007(16)
C14 0.035(2) 0.048(3) 0.046(3) 0.000(2) 0.017(2) -0.004(2)
C15 0.032(3) 0.112(5) 0.116(5) -0.048(4) -0.008(3) -0.011(3)
C16 0.040(3) 0.070(3) 0.072(4) 0.016(3) 0.016(2) 0.018(3)
C17 0.050(3) 0.042(2) 0.035(2) 0.0136(19) 0.013(2) 0.003(2)
C18 0.062(3) 0.055(3) 0.073(4) 0.015(3) -0.007(3) 0.019(3)
C19 0.121(5) 0.047(3) 0.070(4) 0.027(3) 0.043(4) 0.008(3)
C20 0.042(2) 0.046(3) 0.030(2) 0.0060(18) 0.0053(18) 0.000(2)
C21 0.066(3) 0.063(3) 0.027(2) -0.002(2) 0.011(2) -0.012(3)
C22 0.071(3) 0.040(3) 0.035(2) -0.004(2) 0.012(2) -0.010(2)
C23 0.0217(18) 0.0254(19) 0.0171(17) 0.0016(14) 0.0049(14) 0.0022(15)
C24 0.0239(19) 0.0233(19) 0.0259(19) 0.0005(15) 0.0032(15) -0.0001(15)
Si3 0.0261(6) 0.0281(10) 0.0338(7) -0.0058(6) -0.0005(5) -0.0078(6)
C25 0.031(4) 0.049(5) 0.038(3) 0.009(3) -0.004(3) -0.018(3)
C26 0.054(8) 0.051(6) 0.114(12) -0.025(7) -0.039(7) 0.019(4)
C27 0.039(4) 0.078(5) 0.043(4) 0.010(4) -0.012(3) -0.015(4)
C28 0.047(3) 0.043(3) 0.058(3) -0.019(2) 0.004(2) -0.009(2)
C29 0.047(5) 0.043(4) 0.081(5) -0.027(4) 0.032(4) -0.014(3)
C30 0.054(5) 0.044(7) 0.106(9) -0.044(7) 0.000(5) -0.003(5)
C31 0.030(3) 0.051(4) 0.034(5) -0.006(3) 0.000(3) -0.023(3)
C32 0.047(4) 0.058(4) 0.046(4) 0.007(3) 0.004(3) -0.012(3)
C33 0.039(5) 0.081(6) 0.071(6) -0.010(4) 0.016(4) -0.011(4)
Si3' 0.0261(6) 0.0281(10) 0.0338(7) -0.0058(6) -0.0005(5) -0.0078(6)
C25' 0.031(4) 0.049(5) 0.038(3) 0.009(3) -0.004(3) -0.018(3)
C26' 0.054(8) 0.051(6) 0.114(12) -0.025(7) -0.039(7) 0.019(4)
C27' 0.039(4) 0.078(5) 0.043(4) 0.010(4) -0.012(3) -0.015(4)
C28' 0.047(3) 0.043(3) 0.058(3) -0.019(2) 0.004(2) -0.009(2)
C29' 0.047(5) 0.043(4) 0.081(5) -0.027(4) 0.032(4) -0.014(3)
C30' 0.054(5) 0.044(7) 0.106(9) -0.044(7) 0.000(5) -0.003(5)
C31' 0.030(3) 0.051(4) 0.034(5) -0.006(3) 0.000(3) -0.023(3)
C32' 0.047(4) 0.058(4) 0.046(4) 0.007(3) 0.004(3) -0.012(3)
C33' 0.039(5) 0.081(6) 0.071(6) -0.010(4) 0.016(4) -0.011(4)
C34 0.0158(16) 0.0199(17) 0.0211(17) 0.0003(14) 0.0051(13) 0.0024(13)
C35 0.033(2) 0.0221(19) 0.0251(19) 0.0016(15) 0.0070(16) 0.0028(15)
C36 0.056(3) 0.025(2) 0.039(2) 0.0018(18) 0.022(2) -0.0042(19)
C37 0.071(3) 0.029(2) 0.041(2) -0.0098(19) 0.020(2) -0.016(2)
C38 0.050(3) 0.029(2) 0.026(2) -0.0092(17) 0.0062(18) -0.0129(19)
C39 0.0222(18) 0.0217(18) 0.0216(18) -0.0044(14) 0.0050(14) 0.0009(14)
C40 0.0168(17) 0.039(2) 0.0188(17) -0.0073(15) -0.0012(14) 0.0040(15)
C41 0.0198(19) 0.058(3) 0.0224(19) -0.0064(18) 0.0006(15) -0.0021(18)
C42 0.017(2) 0.085(4) 0.036(2) -0.011(2) 0.0011(17) -0.008(2)
C43 0.021(2) 0.083(4) 0.035(2) -0.011(2) -0.0074(18) 0.006(2)
C44 0.028(2) 0.052(3) 0.031(2) -0.0068(19) -0.0062(17) 0.0113(19)
C45 0.0190(18) 0.035(2) 0.0257(19) -0.0071(16) -0.0038(15) 0.0042(15)
C46 0.0214(18) 0.0258(18) 0.0157(16) -0.0011(14) 0.0017(13) -0.0007(14)
C47 0.0191(18) 0.032(2) 0.0217(18) -0.0023(15) 0.0017(14) -0.0011(15)
C48 0.0254(19) 0.031(2) 0.0198(18) -0.0023(15) 0.0008(15) -0.0054(16)
C49 0.031(2) 0.030(2) 0.0198(18) -0.0065(15) 0.0059(15) -0.0015(16)
C50 0.0247(19) 0.029(2) 0.0248(19) -0.0047(15) 0.0082(15) 0.0004(15)
C51 0.0189(18) 0.031(2) 0.0227(18) -0.0050(15) -0.0001(14) -0.0015(15)
C52 0.0189(17) 0.030(2) 0.0196(17) 0.0048(15) 0.0026(14) -0.0013(15)
C53 0.0196(18) 0.036(2) 0.0197(18) 0.0028(15) -0.0003(14) 0.0008(16)
C54 0.0173(18) 0.039(2) 0.0258(19) 0.0085(16) 0.0023(15) 0.0022(16)
C55 0.0216(19) 0.045(2) 0.0237(19) 0.0117(17) -0.0015(15) 0.0019(17)
C56 0.0201(18) 0.041(2) 0.0185(17) 0.0030(16) -0.0010(14) -0.0057(16)
C57 0.0242(19) 0.031(2) 0.0189(17) 0.0011(15) 0.0020(14) -0.0001(15)
C58 0.0210(18) 0.0229(18) 0.0142(16) 0.0004(13) -0.0007(13) 0.0028(14)
C59 0.0236(18) 0.0249(19) 0.0194(17) 0.0014(14) 0.0026(14) -0.0030(15)
C60 0.032(2) 0.0243(19) 0.0189(17) -0.0050(14) 0.0026(15) -0.0016(16)
C61 0.028(2) 0.033(2) 0.0194(18) -0.0027(15) 0.0092(15) 0.0012(16)
C62 0.0209(18) 0.0282(19) 0.0200(17) 0.0026(15) 0.0028(14) -0.0008(15)
C63 0.0217(18) 0.0209(17) 0.0166(16) -0.0006(13) 0.0010(13) -0.0002(14)
C64 0.022(2) 0.125(5) 0.042(3) -0.002(3) 0.003(2) -0.017(3)
C65 0.043(3) 0.231(9) 0.059(4) 0.046(5) -0.001(3) -0.062(5)
C66 0.022(3) 0.152(6) 0.096(5) -0.053(4) 0.022(3) -0.024(3)
C67 0.033(3) 0.093(4) 0.079(4) -0.003(3) 0.012(3) -0.014(3)
C68 0.044(3) 0.053(3) 0.037(2) -0.005(2) -0.016(2) 0.018(2)
C69 0.118(6) 0.142(6) 0.048(3) 0.001(4) -0.024(3) 0.092(5)
C70 0.070(4) 0.081(4) 0.031(2) -0.002(2) -0.007(2) -0.013(3)
C71 0.082(4) 0.062(3) 0.064(4) 0.031(3) -0.036(3) -0.014(3)
C72 0.029(2) 0.042(2) 0.0233(19) -0.0116(17) 0.0010(16) -0.0073(17)
C73 0.045(3) 0.066(3) 0.075(4) -0.046(3) -0.016(3) -0.003(2)
C74 0.050(3) 0.100(4) 0.025(2) 0.005(2) -0.009(2) -0.025(3)
C75 0.031(2) 0.061(3) 0.033(2) -0.016(2) -0.0003(18) -0.016(2)
C76 0.0220(19) 0.036(2) 0.030(2) -0.0075(17) 0.0062(16) 0.0004(16)
C77 0.030(2) 0.052(3) 0.050(3) -0.021(2) 0.0110(19) 0.004(2)
C78 0.025(2) 0.045(2) 0.045(2) -0.005(2) 0.0110(18) 0.0014(18)
C79 0.032(2) 0.049(3) 0.041(2) 0.003(2) 0.0069(18) 0.0129(19)
C80 0.026(2) 0.045(2) 0.027(2) 0.0056(17) -0.0005(16) 0.0098(18)
C81 0.024(2) 0.062(3) 0.041(2) 0.003(2) 0.0066(18) 0.011(2)
C82 0.045(3) 0.044(3) 0.047(3) 0.013(2) 0.008(2) 0.013(2)
C83 0.046(3) 0.051(3) 0.036(2) -0.001(2) 0.003(2) 0.023(2)
C84 0.026(2) 0.047(2) 0.0193(18) 0.0028(17) -0.0041(15) -0.0009(17)
C85 0.036(2) 0.073(3) 0.024(2) 0.000(2) -0.0074(17) 0.004(2)
C86 0.049(3) 0.049(3) 0.026(2) 0.0005(19) -0.0088(19) -0.014(2)
C87 0.037(2) 0.054(3) 0.0185(19) -0.0002(18) 0.0012(16) -0.005(2)
C88 0.047(2) 0.033(2) 0.0192(18) -0.0077(16) 0.0089(17) -0.0108(18)
C89 0.069(3) 0.043(3) 0.025(2) -0.0087(19) 0.005(2) -0.023(2)
C90 0.071(3) 0.033(2) 0.037(2) -0.0105(19) 0.025(2) -0.002(2)
C91 0.060(3) 0.032(2) 0.028(2) -0.0082(17) 0.0055(19) -0.016(2)
C92 0.0242(19) 0.033(2) 0.0241(19) 0.0001(16) 0.0066(15) -0.0031(16)
C93 0.024(2) 0.046(2) 0.042(2) 0.0006(19) 0.0102(18) -0.0015(18)
C94 0.039(2) 0.042(2) 0.027(2) 0.0037(18) 0.0073(17) -0.0094(19)
C95 0.028(2) 0.035(2) 0.031(2) -0.0010(17) 0.0056(16) -0.0101(17)

loop_
_atom_type_symbol
_atom_type_description
_atom_type_scat_dispersion_real
_atom_type_scat_dispersion_imag
_atom_type_scat_source
C C 0.0033 0.0016 'International Tables Vol C Tables 4.2.6.8 and 6.1.1.4'
H H 0.0000 0.0000 'International Tables Vol C Tables 4.2.6.8 and 6.1.1.4'
N N 0.0061 0.0033 'International Tables Vol C Tables 4.2.6.8 and 6.1.1.4'
Mg Mg 0.0486 0.0363 'International Tables Vol C Tables 4.2.6.8 and 6.1.1.4'
Si Si 0.0817 0.0704 'International Tables Vol C Tables 4.2.6.8 and 6.1.1.4'
P P 0.1023 0.0942 'International Tables Vol C Tables 4.2.6.8 and 6.1.1.4'
Fe Fe 0.3463 0.8444 'International Tables Vol C Tables 4.2.6.8 and 6.1.1.4'
Br Br -0.2901 2.4595 'International Tables Vol C Tables 4.2.6.8 and 6.1.1.4'

loop_
_geom_angle_atom_site_label_1
_geom_angle_atom_site_label_2
_geom_angle_atom_site_label_3
_geom_angle
N1 Fe1 C1 170.18(13)
N1 Fe1 C12 86.79(13)
C1 Fe1 C12 87.79(14)
N1 Fe1 C23 84.14(13)
C1 Fe1 C23 87.85(14)
C12 Fe1 C23 91.75(14)
N1 Fe1 P1 92.87(8)
C1 Fe1 P1 92.98(10)
C12 Fe1 P1 176.89(10)
C23 Fe1 P1 91.29(10)
N1 Fe1 P2 97.67(9)
C1 Fe1 P2 90.61(10)
C12 Fe1 P2 91.10(10)
C23 Fe1 P2 176.71(10)
P1 Fe1 P2 85.89(3)
N1 Fe1 Mg1 115.29(9)
C1 Fe1 Mg1 55.04(10)
C12 Fe1 Mg1 53.72(10)
C23 Fe1 Mg1 53.74(10)
P1 Fe1 Mg1 128.99(4)
P2 Fe1 Mg1 127.27(4)
C34 P1 C58 103.42(15)
C34 P1 C52 98.94(15)
C58 P1 C52 102.94(15)
C34 P1 Fe1 108.14(11)
C58 P1 Fe1 121.12(11)
C52 P1 Fe1 119.09(11)
C39 P2 C40 103.15(16)
C39 P2 C46 98.92(15)
C40 P2 C46 99.17(15)
C39 P2 Fe1 108.04(11)
C40 P2 Fe1 119.80(12)
C46 P2 Fe1 124.23(11)
C13 Si2 C14 107.53(18)
C13 Si2 C20 107.59(17)
C14 Si2 C20 114.25(19)
C13 Si2 C17 109.19(17)
C14 Si2 C17 108.3(2)
C20 Si2 C17 109.9(2)
C12 Mg1 C23 77.64(13)
C12 Mg1 C1 73.12(13)
C23 Mg1 C1 73.20(13)
C12 Mg1 Br1 133.23(10)
C23 Mg1 Br1 132.70(11)
C1 Mg1 Br1 140.80(10)
C12 Mg1 C2 95.56(13)
C23 Mg1 C2 96.02(13)
C1 Mg1 C2 29.27(12)
Br1 Mg1 C2 111.53(10)
C12 Mg1 C13 28.48(12)
C23 Mg1 C13 99.75(12)
C1 Mg1 C13 96.53(12)
Br1 Mg1 C13 104.76(9)
C2 Mg1 C13 110.91(13)
C12 Mg1 C24 98.74(12)
C23 Mg1 C24 27.91(11)
C1 Mg1 C24 96.64(12)
Br1 Mg1 C24 104.79(9)
C2 Mg1 C24 112.03(12)
C13 Mg1 C24 112.42(12)
C12 Mg1 Fe1 44.73(9)
C23 Mg1 Fe1 44.79(9)
C1 Mg1 Fe1 43.87(9)
Br1 Mg1 Fe1 175.32(6)
C2 Mg1 Fe1 73.14(9)
C13 Mg1 Fe1 73.16(9)
C24 Mg1 Fe1 72.59(8)
N2 N1 Fe1 172.7(3)
C2 C1 Fe1 166.4(3)
C2 C1 Mg1 85.4(3)
Fe1 C1 Mg1 81.09(12)
C1 C2 Si1' 168.2(4)
C1 C2 Si1 163.9(3)
C1 C2 Mg1 65.4(2)
Si1' C2 Mg1 121.4(3)
Si1 C2 Mg1 130.3(2)
C2 Si1 C6 110.2(3)
C2 Si1 C3 106.0(2)
C6 Si1 C3 115.8(3)
C2 Si1 C9 109.7(2)
C6 Si1 C9 106.1(3)
C3 Si1 C9 109.0(3)
C4 C3 C5 111.1(5)
C4 C3 Si1 114.7(4)
C5 C3 Si1 114.3(4)
C4 C3 H3 105.2
C5 C3 H3 105.2
Si1 C3 H3 105.2
C3 C4 H4A 109.5
C3 C4 H4B 109.5
H4A C4 H4B 109.5
C3 C4 H4C 109.5
H4A C4 H4C 109.5
H4B C4 H4C 109.5
C3 C5 H5A 109.5
C3 C5 H5B 109.5
H5A C5 H5B 109.5
C3 C5 H5C 109.5
H5A C5 H5C 109.5
H5B C5 H5C 109.5
C8 C6 C7 110.0(5)
C8 C6 Si1 112.5(4)
C7 C6 Si1 112.3(4)
C8 C6 H6 107.3
C7 C6 H6 107.3
Si1 C6 H6 107.3
C6 C7 H7A 109.5
C6 C7 H7B 109.5
H7A C7 H7B 109.5
C6 C7 H7C 109.5
H7A C7 H7C 109.5
H7B C7 H7C 109.5
C6 C8 H8A 109.5
C6 C8 H8B 109.5
H8A C8 H8B 109.5
C6 C8 H8C 109.5
H8A C8 H8C 109.5
H8B C8 H8C 109.5
C11 C9 C10 109.3(5)
C11 C9 Si1 113.7(5)
C10 C9 Si1 115.5(4)
C11 C9 H9 105.8
C10 C9 H9 105.8
Si1 C9 H9 105.8
C9 C10 H10A 109.5
C9 C10 H10B 109.5
H10A C10 H10B 109.5
C9 C10 H10C 109.5
H10A C10 H10C 109.5
H10B C10 H10C 109.5
C9 C11 H11A 109.5
C9 C11 H11B 109.5
H11A C11 H11B 109.5
C9 C11 H11C 109.5
H11A C11 H11C 109.5
H11B C11 H11C 109.5
C2 Si1' C3' 115.5(6)
C2 Si1' C9' 110.1(5)
C3' Si1' C9' 113.6(7)
C2 Si1' C6' 99.7(7)
C3' Si1' C6' 107.1(8)
C9' Si1' C6' 109.8(7)
C4' C3' C5' 110.8(10)
C4' C3' Si1' 109.0(13)
C5' C3' Si1' 114.0(10)
C4' C3' H3' 107.6
C5' C3' H3' 107.6
Si1' C3' H3' 107.6
C3' C4' H4D 110.0
C3' C4' H4E 109.2
H4D C4' H4E 109.5
C3' C4' H4F 109.3
H4D C4' H4F 109.5
H4E C4' H4F 109.5
C3' C5' H5D 109.5
C3' C5' H5E 109.5
H5D C5' H5E 109.5
C3' C5' H5F 109.5
H5D C5' H5F 109.5
H5E C5' H5F 109.5
C8' C6' C7' 108.5(9)
C8' C6' Si1' 114.3(11)
C7' C6' Si1' 119.1(10)
C8' C6' H6' 104.5
C7' C6' H6' 104.5
Si1' C6' H6' 104.5
C6' C7' H7D 109.5
C6' C7' H7E 109.5
H7D C7' H7E 109.5
C6' C7' H7F 109.5
H7D C7' H7F 109.5
H7E C7' H7F 109.5
C6' C8' H8D 109.5
C6' C8' H8E 109.5
H8D C8' H8E 109.5
C6' C8' H8F 109.5
H8D C8' H8F 109.5
H8E C8' H8F 109.5
C11' C9' C10' 110.4(10)
C11' C9' Si1' 114.2(14)
C10' C9' Si1' 115.2(10)
C11' C9' H9' 105.4
C10' C9' H9' 105.4
Si1' C9' H9' 105.4
C9' C10' H10D 109.5
C9' C10' H10E 109.5
H10D C10' H10E 109.5
C9' C10' H10F 109.5
H10D C10' H10F 109.5
H10E C10' H10F 109.5
C9' C11' H11D 109.5
C9' C11' H11E 109.5
H11D C11' H11E 109.5
C9' C11' H11F 109.5
H11D C11' H11F 109.5
H11E C11' H11F 109.5
C13 C12 Fe1 171.1(3)
C13 C12 Mg1 90.6(2)
Fe1 C12 Mg1 81.54(12)
C12 C13 Si2 165.3(3)
C12 C13 Mg1 61.0(2)
Si2 C13 Mg1 132.16(18)
C15 C14 C16 111.4(4)
C15 C14 Si2 110.8(3)
C16 C14 Si2 113.0(3)
C15 C14 H14A 107.1
C16 C14 H14A 107.1
Si2 C14 H14A 107.1
C14 C15 H15A 109.5
C14 C15 H15B 109.5
H15A C15 H15B 109.5
C14 C15 H15C 109.5
H15A C15 H15C 109.5
H15B C15 H15C 109.5
C14 C16 H16A 109.5
C14 C16 H16B 109.5
H16A C16 H16B 109.5
C14 C16 H16C 109.5
H16A C16 H16C 109.5
H16B C16 H16C 109.5
C18 C17 C19 110.0(4)
C18 C17 Si2 113.1(3)
C19 C17 Si2 114.0(3)
C18 C17 H17A 106.4
C19 C17 H17A 106.4
Si2 C17 H17A 106.4
C17 C18 H18A 109.5
C17 C18 H18B 109.5
H18A C18 H18B 109.5
C17 C18 H18C 109.5
H18A C18 H18C 109.5
H18B C18 H18C 109.5
C17 C19 H19A 109.5
C17 C19 H19B 109.5
H19A C19 H19B 109.5
C17 C19 H19C 109.5
H19A C19 H19C 109.5
H19B C19 H19C 109.5
C22 C20 C21 110.0(4)
C22 C20 Si2 115.8(3)
C21 C20 Si2 112.7(3)
C22 C20 H20A 105.8
C21 C20 H20A 105.8
Si2 C20 H20A 105.8
C20 C21 H21A 109.5
C20 C21 H21B 109.5
H21A C21 H21B 109.5
C20 C21 H21C 109.5
H21A C21 H21C 109.5
H21B C21 H21C 109.5
C20 C22 H22A 109.5
C20 C22 H22B 109.5
H22A C22 H22B 109.5
C20 C22 H22C 109.5
H22A C22 H22C 109.5
H22B C22 H22C 109.5
C24 C23 Fe1 171.9(3)
C24 C23 Mg1 93.0(2)
Fe1 C23 Mg1 81.47(12)
C23 C24 Si3 160.7(5)
C23 C24 Si3' 162.4(9)
C23 C24 Mg1 59.1(2)
Si3 C24 Mg1 137.6(4)
Si3' C24 Mg1 135.7(7)
C24 Si3 C31 111.2(4)
C24 Si3 C25 101.3(5)
C31 Si3 C25 115.1(8)
C24 Si3 C28 109.2(6)
C31 Si3 C28 111.1(8)
C25 Si3 C28 108.6(6)
C26 C25 C27 109.9(6)
C26 C25 Si3 110.4(10)
C27 C25 Si3 114.4(6)
C26 C25 H25 107.3
C27 C25 H25 107.3
Si3 C25 H25 107.3
C25 C26 H26A 109.5
C25 C26 H26B 109.5
H26A C26 H26B 109.5
C25 C26 H26C 109.5
H26A C26 H26C 109.5
H26B C26 H26C 109.5
C25 C27 H27A 109.5
C25 C27 H27B 109.5
H27A C27 H27B 109.5
C25 C27 H27C 109.5
H27A C27 H27C 109.5
H27B C27 H27C 109.5
C29 C28 C30 108.7(6)
C29 C28 Si3 115.6(9)
C30 C28 Si3 117.2(9)
C29 C28 H28 104.6
C30 C28 H28 104.6
Si3 C28 H28 104.6
C28 C29 H29A 109.5
C28 C29 H29B 109.5
H29A C29 H29B 109.5
C28 C29 H29C 109.5
H29A C29 H29C 109.5
H29B C29 H29C 109.5
C28 C30 H30A 109.5
C28 C30 H30B 109.5
H30A C30 H30B 109.5
C28 C30 H30C 109.5
H30A C30 H30C 109.5
H30B C30 H30C 109.5
C33 C31 C32 108.5(6)
C33 C31 Si3 114.3(5)
C32 C31 Si3 114.7(6)
C33 C31 H31 106.2
C32 C31 H31 106.2
Si3 C31 H31 106.2
C31 C32 H32A 109.5
C31 C32 H32B 109.5
H32A C32 H32B 109.5
C31 C32 H32C 109.5
H32A C32 H32C 109.5
H32B C32 H32C 109.5
C31 C33 H33A 109.5
C31 C33 H33B 109.5
H33A C33 H33B 109.5
C31 C33 H33C 109.5
H33A C33 H33C 109.5
H33B C33 H33C 109.5
C24 Si3' C31' 101.0(9)
C24 Si3' C25' 108.5(10)
C31' Si3' C25' 109.0(19)
C24 Si3' C28' 109.2(12)
C31' Si3' C28' 123.6(17)
C25' Si3' C28' 104.9(13)
C26' C25' C27' 108.1(10)
C26' C25' Si3' 119(2)
C27' C25' Si3' 118.6(14)
C26' C25' H25' 102.5
C27' C25' H25' 102.5
Si3' C25' H25' 102.5
C25' C26' H26D 109.5
C25' C26' H26E 109.5
H26D C26' H26E 109.5
C25' C26' H26F 109.5
H26D C26' H26F 109.5
H26E C26' H26F 109.5
C25' C27' H27D 109.5
C25' C27' H27E 109.5
H27D C27' H27E 109.5
C25' C27' H27F 109.5
H27D C27' H27F 109.5
H27E C27' H27F 109.5
C29' C28' C30' 107.8(10)
C29' C28' Si3' 107(2)
C30' C28' Si3' 109.0(19)
C29' C28' H28' 110.8
C30' C28' H28' 110.8
Si3' C28' H28' 110.8
C28' C29' H29D 109.5
C28' C29' H29E 109.5
H29D C29' H29E 109.5
C28' C29' H29F 109.5
H29D C29' H29F 109.5
H29E C29' H29F 109.5
C28' C30' H30D 109.5
C28' C30' H30E 109.5
H30D C30' H30E 109.5
C28' C30' H30F 109.5
H30D C30' H30F 109.5
H30E C30' H30F 109.5
C32' C31' C33' 111.2(10)
C32' C31' Si3' 112.6(16)
C33' C31' Si3' 115.2(13)
C32' C31' H31' 105.6
C33' C31' H31' 105.6
Si3' C31' H31' 105.6
C31' C32' H32D 109.5
C31' C32' H32E 109.5
H32D C32' H32E 109.5
C31' C32' H32F 109.5
H32D C32' H32F 109.5
H32E C32' H32F 109.5
C31' C33' H33D 109.5
C31' C33' H33E 109.5
H33D C33' H33E 109.5
C31' C33' H33F 109.5
H33D C33' H33F 109.5
H33E C33' H33F 109.5
C39 C34 C35 120.1(3)
C39 C34 P1 117.3(2)
C35 C34 P1 122.6(3)
C36 C35 C34 120.2(3)
C36 C35 H35A 119.9
C34 C35 H35A 119.9
C35 C36 C37 119.6(4)
C35 C36 H36A 120.2
C37 C36 H36A 120.2
C38 C37 C36 120.7(4)
C38 C37 H37A 119.7
C36 C37 H37A 119.7
C37 C38 C39 120.4(4)
C37 C38 H38A 119.8
C39 C38 H38A 119.8
C34 C39 C38 118.9(3)
C34 C39 P2 117.7(2)
C38 C39 P2 123.4(3)
C45 C40 C41 120.0(3)
C45 C40 P2 117.5(3)
C41 C40 P2 121.3(3)
C40 C41 C42 121.4(4)
C40 C41 H41A 119.3
C42 C41 H41A 119.3
C43 C42 C41 116.6(4)
C43 C42 C64 121.4(4)
C41 C42 C64 121.8(4)
C42 C43 C44 124.3(4)
C42 C43 H43A 117.8
C44 C43 H43A 117.8
C43 C44 C45 117.6(4)
C43 C44 C68 119.9(4)
C45 C44 C68 122.5(4)
C40 C45 C44 120.0(4)
C40 C45 H45A 120.0
C44 C45 H45A 120.0
C51 C46 C47 118.4(3)
C51 C46 P2 119.4(3)
C47 C46 P2 121.6(3)
C48 C47 C46 122.4(3)
C48 C47 H47A 118.8
C46 C47 H47A 118.8
C47 C48 C49 117.4(3)
C47 C48 C72 121.9(3)
C49 C48 C72 120.7(3)
C50 C49 C48 122.3(3)
C50 C49 H49A 118.8
C48 C49 H49A 118.8
C49 C50 C51 117.9(3)
C49 C50 C76 122.5(3)
C51 C50 C76 119.6(3)
C46 C51 C50 121.5(3)
C46 C51 H51A 119.2
C50 C51 H51A 119.2
C57 C52 C53 119.0(3)
C57 C52 P1 123.9(3)
C53 C52 P1 117.1(3)
C52 C53 C54 121.4(3)
C52 C53 H53A 119.3
C54 C53 H53A 119.3
C53 C54 C55 117.2(3)
C53 C54 C80 122.6(3)
C55 C54 C80 120.2(3)
C56 C55 C54 123.3(3)
C56 C55 H55A 118.3
C54 C55 H55A 118.3
C55 C56 C57 117.7(3)
C55 C56 C84 123.0(3)
C57 C56 C84 119.3(3)
C52 C57 C56 121.5(3)
C52 C57 H57A 119.3
C56 C57 H57A 119.3
C59 C58 C63 119.9(3)
C59 C58 P1 119.1(3)
C63 C58 P1 120.6(2)
C58 C59 C60 120.6(3)
C58 C59 H59A 119.7
C60 C59 H59A 119.7
C61 C60 C59 117.6(3)
C61 C60 C88 118.5(3)
C59 C60 C88 123.7(3)
C62 C61 C60 123.3(3)
C62 C61 H61A 118.4
C60 C61 H61A 118.4
C61 C62 C63 117.6(3)
C61 C62 C92 119.6(3)
C63 C62 C92 122.8(3)
C62 C63 C58 120.9(3)
C62 C63 H63A 119.5
C58 C63 H63A 119.5
C67 C64 C65 109.1(6)
C67 C64 C66 108.9(4)
C65 C64 C66 108.7(5)
C67 C64 C42 108.4(4)
C65 C64 C42 111.8(4)
C66 C64 C42 109.9(5)
C64 C65 H65A 109.5
C64 C65 H65B 109.5
H65A C65 H65B 109.5
C64 C65 H65C 109.5
H65A C65 H65C 109.5
H65B C65 H65C 109.5
C64 C66 H66A 109.5
C64 C66 H66B 109.5
H66A C66 H66B 109.5
C64 C66 H66C 109.5
H66A C66 H66C 109.5
H66B C66 H66C 109.5
C64 C67 H67A 109.5
C64 C67 H67B 109.5
H67A C67 H67B 109.5
C64 C67 H67C 109.5
H67A C67 H67C 109.5
H67B C67 H67C 109.5
C71 C68 C70 108.5(4)
C71 C68 C69 109.3(5)
C70 C68 C69 108.1(4)
C71 C68 C44 112.4(3)
C70 C68 C44 108.9(4)
C69 C68 C44 109.5(4)
C68 C69 H69A 109.5
C68 C69 H69B 109.5
H69A C69 H69B 109.5
C68 C69 H69C 109.5
H69A C69 H69C 109.5
H69B C69 H69C 109.5
C68 C70 H70A 109.5
C68 C70 H70B 109.5
H70A C70 H70B 109.5
C68 C70 H70C 109.5
H70A C70 H70C 109.5
H70B C70 H70C 109.5
C68 C71 H71A 109.5
C68 C71 H71B 109.5
H71A C71 H71B 109.5
C68 C71 H71C 109.5
H71A C71 H71C 109.5
H71B C71 H71C 109.5
C74 C72 C73 109.9(4)
C74 C72 C75 108.9(4)
C73 C72 C75 107.6(4)
C74 C72 C48 107.8(3)
C73 C72 C48 111.2(3)
C75 C72 C48 111.4(3)
C72 C73 H73A 109.5
C72 C73 H73B 109.5
H73A C73 H73B 109.5
C72 C73 H73C 109.5
H73A C73 H73C 109.5
H73B C73 H73C 109.5
C72 C74 H74A 109.5
C72 C74 H74B 109.5
H74A C74 H74B 109.5
C72 C74 H74C 109.5
H74A C74 H74C 109.5
H74B C74 H74C 109.5
C72 C75 H75A 109.5
C72 C75 H75B 109.5
H75A C75 H75B 109.5
C72 C75 H75C 109.5
H75A C75 H75C 109.5
H75B C75 H75C 109.5
C77 C76 C50 112.4(3)
C77 C76 C79 108.6(3)
C50 C76 C79 109.7(3)
C77 C76 C78 108.4(3)
C50 C76 C78 108.5(3)
C79 C76 C78 109.2(3)
C76 C77 H77A 109.5
C76 C77 H77B 109.5
H77A C77 H77B 109.5
C76 C77 H77C 109.5
H77A C77 H77C 109.5
H77B C77 H77C 109.5
C76 C78 H78A 109.5
C76 C78 H78B 109.5
H78A C78 H78B 109.5
C76 C78 H78C 109.5
H78A C78 H78C 109.5
H78B C78 H78C 109.5
C76 C79 H79A 109.5
C76 C79 H79B 109.5
H79A C79 H79B 109.5
C76 C79 H79C 109.5
H79A C79 H79C 109.5
H79B C79 H79C 109.5
C83 C80 C81 107.7(3)
C83 C80 C54 112.3(3)
C81 C80 C54 109.1(3)
C83 C80 C82 109.1(4)
C81 C80 C82 109.1(3)
C54 C80 C82 109.5(3)
C80 C81 H81A 109.5
C80 C81 H81B 109.5
H81A C81 H81B 109.5
C80 C81 H81C 109.5
H81A C81 H81C 109.5
H81B C81 H81C 109.5
C80 C82 H82A 109.5
C80 C82 H82B 109.5
H82A C82 H82B 109.5
C80 C82 H82C 109.5
H82A C82 H82C 109.5
H82B C82 H82C 109.5
C80 C83 H83A 109.5
C80 C83 H83B 109.5
H83A C83 H83B 109.5
C80 C83 H83C 109.5
H83A C83 H83C 109.5
H83B C83 H83C 109.5
C86 C84 C85 108.4(3)
C86 C84 C87 109.4(3)
C85 C84 C87 108.2(3)
C86 C84 C56 110.2(3)
C85 C84 C56 111.5(3)
C87 C84 C56 109.1(3)
C84 C85 H85A 109.5
C84 C85 H85B 109.5
H85A C85 H85B 109.5
C84 C85 H85C 109.5
H85A C85 H85C 109.5
H85B C85 H85C 109.5
C84 C86 H86A 109.5
C84 C86 H86B 109.5
H86A C86 H86B 109.5
C84 C86 H86C 109.5
H86A C86 H86C 109.5
H86B C86 H86C 109.5
C84 C87 H87A 109.5
C84 C87 H87B 109.5
H87A C87 H87B 109.5
C84 C87 H87C 109.5
H87A C87 H87C 109.5
H87B C87 H87C 109.5
C91 C88 C90 108.7(3)
C91 C88 C60 111.5(3)
C90 C88 C60 110.5(3)
C91 C88 C89 109.4(3)
C90 C88 C89 108.7(3)
C60 C88 C89 108.0(3)
C88 C89 H89A 109.5
C88 C89 H89B 109.5
H89A C89 H89B 109.5
C88 C89 H89C 109.5
H89A C89 H89C 109.5
H89B C89 H89C 109.5
C88 C90 H90A 109.5
C88 C90 H90B 109.5
H90A C90 H90B 109.5
C88 C90 H90C 109.5
H90A C90 H90C 109.5
H90B C90 H90C 109.5
C88 C91 H91A 109.5
C88 C91 H91B 109.5
H91A C91 H91B 109.5
C88 C91 H91C 109.5
H91A C91 H91C 109.5
H91B C91 H91C 109.5
C93 C92 C95 108.7(3)
C93 C92 C62 110.2(3)
C95 C92 C62 111.9(3)
C93 C92 C94 109.4(3)
C95 C92 C94 108.5(3)
C62 C92 C94 108.1(3)
C92 C93 H93A 109.5
C92 C93 H93B 109.5
H93A C93 H93B 109.5
C92 C93 H93C 109.5
H93A C93 H93C 109.5
H93B C93 H93C 109.5
C92 C94 H94A 109.5
C92 C94 H94B 109.5
H94A C94 H94B 109.5
C92 C94 H94C 109.5
H94A C94 H94C 109.5
H94B C94 H94C 109.5
C92 C95 H95A 109.5
C92 C95 H95B 109.5
H95A C95 H95B 109.5
C92 C95 H95C 109.5
H95A C95 H95C 109.5
H95B C95 H95C 109.5

loop_
_geom_bond_atom_site_label_1
_geom_bond_atom_site_label_2
_geom_bond_distance
Br1 Mg1 2.3991(12)
Fe1 N1 1.877(3)
Fe1 C1 1.932(3)
Fe1 C12 1.960(3)
Fe1 C23 1.962(4)
Fe1 P1 2.2597(9)
Fe1 P2 2.2658(10)
Fe1 Mg1 2.7542(12)
P1 C34 1.829(3)
P1 C58 1.835(3)
P1 C52 1.848(3)
P2 C39 1.828(3)
P2 C40 1.829(3)
P2 C46 1.849(3)
Si2 C13 1.855(4)
Si2 C14 1.886(4)
Si2 C20 1.887(4)
Si2 C17 1.893(4)
Mg1 C12 2.245(3)
Mg1 C23 2.246(4)
Mg1 C1 2.285(3)
Mg1 C2 2.505(4)
Mg1 C13 2.567(4)
Mg1 C24 2.615(4)
N1 N2 1.103(4)
C1 C2 1.229(5)
C2 Si1' 1.858(7)
C2 Si1 1.865(4)
Si1 C6 1.886(5)
Si1 C3 1.888(5)
Si1 C9 1.899(5)
C3 C4 1.515(6)
C3 C5 1.526(6)
C3 H3 1.0000
C4 H4A 0.9800
C4 H4B 0.9800
C4 H4C 0.9800
C5 H5A 0.9800
C5 H5B 0.9800
C5 H5C 0.9800
C6 C8 1.509(6)
C6 C7 1.515(6)
C6 H6 1.0000
C7 H7A 0.9800
C7 H7B 0.9800
C7 H7C 0.9800
C8 H8A 0.9800
C8 H8B 0.9800
C8 H8C 0.9800
C9 C11 1.513(7)
C9 C10 1.532(6)
C9 H9 1.0000
C10 H10A 0.9800
C10 H10B 0.9800
C10 H10C 0.9800
C11 H11A 0.9800
C11 H11B 0.9800
C11 H11C 0.9800
Si1' C3' 1.880(8)
Si1' C9' 1.889(8)
Si1' C6' 1.893(8)
C3' C4' 1.517(8)
C3' C5' 1.517(7)
C3' H3' 1.0000
C4' H4D 0.9800
C4' H4E 0.9800
C4' H4F 0.9800
C5' H5D 0.9800
C5' H5E 0.9800
C5' H5F 0.9800
C6' C8' 1.517(8)
C6' C7' 1.524(8)
C6' H6' 1.0000
C7' H7D 0.9800
C7' H7E 0.9800
C7' H7F 0.9800
C8' H8D 0.9800
C8' H8E 0.9800
C8' H8F 0.9800
C9' C11' 1.517(8)
C9' C10' 1.521(8)
C9' H9' 1.0000
C10' H10D 0.9800
C10' H10E 0.9800
C10' H10F 0.9800
C11' H11D 0.9800
C11' H11E 0.9800
C11' H11F 0.9800
C12 C13 1.224(5)
C14 C15 1.523(7)
C14 C16 1.524(6)
C14 H14A 1.0000
C15 H15A 0.9800
C15 H15B 0.9800
C15 H15C 0.9800
C16 H16A 0.9800
C16 H16B 0.9800
C16 H16C 0.9800
C17 C18 1.515(6)
C17 C19 1.537(6)
C17 H17A 1.0000
C18 H18A 0.9800
C18 H18B 0.9800
C18 H18C 0.9800
C19 H19A 0.9800
C19 H19B 0.9800
C19 H19C 0.9800
C20 C22 1.514(6)
C20 C21 1.545(6)
C20 H20A 1.0000
C21 H21A 0.9800
C21 H21B 0.9800
C21 H21C 0.9800
C22 H22A 0.9800
C22 H22B 0.9800
C22 H22C 0.9800
C23 C24 1.226(5)
C24 Si3 1.856(5)
C24 Si3' 1.860(8)
Si3 C31 1.877(5)
Si3 C25 1.895(5)
Si3 C28 1.908(5)
C25 C26 1.533(7)
C25 C27 1.535(7)
C25 H25 1.0000
C26 H26A 0.9800
C26 H26B 0.9800
C26 H26C 0.9800
C27 H27A 0.9800
C27 H27B 0.9800
C27 H27C 0.9800
C28 C29 1.523(7)
C28 C30 1.538(6)
C28 H28 1.0000
C29 H29A 0.9800
C29 H29B 0.9800
C29 H29C 0.9800
C30 H30A 0.9800
C30 H30B 0.9800
C30 H30C 0.9800
C31 C33 1.523(6)
C31 C32 1.530(7)
C31 H31 1.0000
C32 H32A 0.9800
C32 H32B 0.9800
C32 H32C 0.9800
C33 H33A 0.9800
C33 H33B 0.9800
C33 H33C 0.9800
Si3' C31' 1.888(7)
Si3' C25' 1.896(7)
Si3' C28' 1.902(7)
C25' C26' 1.533(8)
C25' C27' 1.538(8)
C25' H25' 1.0000
C26' H26D 0.9800
C26' H26E 0.9800
C26' H26F 0.9800
C27' H27D 0.9800
C27' H27E 0.9800
C27' H27F 0.9800
C28' C29' 1.530(8)
C28' C30' 1.537(8)
C28' H28' 1.0000
C29' H29D 0.9800
C29' H29E 0.9800
C29' H29F 0.9800
C30' H30D 0.9800
C30' H30E 0.9800
C30' H30F 0.9800
C31' C32' 1.531(8)
C31' C33' 1.533(8)
C31' H31' 1.0000
C32' H32D 0.9800
C32' H32E 0.9800
C32' H32F 0.9800
C33' H33D 0.9800
C33' H33E 0.9800
C33' H33F 0.9800
C34 C39 1.393(5)
C34 C35 1.395(5)
C35 C36 1.377(5)
C35 H35A 0.9500
C36 C37 1.389(6)
C36 H36A 0.9500
C37 C38 1.370(6)
C37 H37A 0.9500
C38 C39 1.398(5)
C38 H38A 0.9500
C40 C45 1.390(5)
C40 C41 1.394(5)
C41 C42 1.399(5)
C41 H41A 0.9500
C42 C43 1.381(6)
C42 C64 1.535(6)
C43 C44 1.390(6)
C43 H43A 0.9500
C44 C45 1.405(5)
C44 C68 1.537(6)
C45 H45A 0.9500
C46 C51 1.391(5)
C46 C47 1.394(5)
C47 C48 1.388(5)
C47 H47A 0.9500
C48 C49 1.402(5)
C48 C72 1.536(5)
C49 C50 1.394(5)
C49 H49A 0.9500
C50 C51 1.399(5)
C50 C76 1.531(5)
C51 H51A 0.9500
C52 C57 1.391(5)
C52 C53 1.396(5)
C53 C54 1.398(5)
C53 H53A 0.9500
C54 C55 1.400(5)
C54 C80 1.534(5)
C55 C56 1.382(5)
C55 H55A 0.9500
C56 C57 1.395(5)
C56 C84 1.542(5)
C57 H57A 0.9500
C58 C59 1.393(5)
C58 C63 1.399(5)
C59 C60 1.399(5)
C59 H59A 0.9500
C60 C61 1.399(5)
C60 C88 1.534(5)
C61 C62 1.390(5)
C61 H61A 0.9500
C62 C63 1.394(5)
C62 C92 1.535(5)
C63 H63A 0.9500
C64 C67 1.528(7)
C64 C65 1.531(7)
C64 C66 1.534(8)
C65 H65A 0.9800
C65 H65B 0.9800
C65 H65C 0.9800
C66 H66A 0.9800
C66 H66B 0.9800
C66 H66C 0.9800
C67 H67A 0.9800
C67 H67B 0.9800
C67 H67C 0.9800
C68 C71 1.514(7)
C68 C70 1.527(6)
C68 C69 1.528(7)
C69 H69A 0.9800
C69 H69B 0.9800
C69 H69C 0.9800
C70 H70A 0.9800
C70 H70B 0.9800
C70 H70C 0.9800
C71 H71A 0.9800
C71 H71B 0.9800
C71 H71C 0.9800
C72 C74 1.519(6)
C72 C73 1.532(6)
C72 C75 1.534(5)
C73 H73A 0.9800
C73 H73B 0.9800
C73 H73C 0.9800
C74 H74A 0.9800
C74 H74B 0.9800
C74 H74C 0.9800
C75 H75A 0.9800
C75 H75B 0.9800
C75 H75C 0.9800
C76 C77 1.529(5)
C76 C79 1.535(5)
C76 C78 1.536(5)
C77 H77A 0.9800
C77 H77B 0.9800
C77 H77C 0.9800
C78 H78A 0.9800
C78 H78B 0.9800
C78 H78C 0.9800
C79 H79A 0.9800
C79 H79B 0.9800
C79 H79C 0.9800
C80 C83 1.528(5)
C80 C81 1.530(5)
C80 C82 1.535(6)
C81 H81A 0.9800
C81 H81B 0.9800
C81 H81C 0.9800
C82 H82A 0.9800
C82 H82B 0.9800
C82 H82C 0.9800
C83 H83A 0.9800
C83 H83B 0.9800
C83 H83C 0.9800
C84 C86 1.527(6)
C84 C85 1.537(5)
C84 C87 1.538(5)
C85 H85A 0.9800
C85 H85B 0.9800
C85 H85C 0.9800
C86 H86A 0.9800
C86 H86B 0.9800
C86 H86C 0.9800
C87 H87A 0.9800
C87 H87B 0.9800
C87 H87C 0.9800
C88 C91 1.532(5)
C88 C90 1.533(6)
C88 C89 1.541(5)
C89 H89A 0.9800
C89 H89B 0.9800
C89 H89C 0.9800
C90 H90A 0.9800
C90 H90B 0.9800
C90 H90C 0.9800
C91 H91A 0.9800
C91 H91B 0.9800
C91 H91C 0.9800
C92 C93 1.530(5)
C92 C95 1.532(5)
C92 C94 1.543(5)
C93 H93A 0.9800
C93 H93B 0.9800
C93 H93C 0.9800
C94 H94A 0.9800
C94 H94B 0.9800
C94 H94C 0.9800
C95 H95A 0.9800
C95 H95B 0.9800
C95 H95C 0.9800

loop_
_geom_torsion_atom_site_label_1
_geom_torsion_atom_site_label_2
_geom_torsion_atom_site_label_3
_geom_torsion_atom_site_label_4
_geom_torsion
Fe1 C1 C2 Si1' -129.9(18)
Mg1 C1 C2 Si1' -127(2)
Fe1 C1 C2 Si1 165.2(7)
Mg1 C1 C2 Si1 167.8(12)
Fe1 C1 C2 Mg1 -2.6(13)
C1 C2 Si1 C6 29.8(13)
Mg1 C2 Si1 C6 -164.8(3)
C1 C2 Si1 C3 155.8(12)
Mg1 C2 Si1 C3 -38.9(3)
C1 C2 Si1 C9 -86.7(12)
Mg1 C2 Si1 C9 78.7(3)
C2 Si1 C3 C4 -44.7(5)
C6 Si1 C3 C4 77.8(5)
C9 Si1 C3 C4 -162.7(5)
C2 Si1 C3 C5 -174.6(4)
C6 Si1 C3 C5 -52.1(5)
C9 Si1 C3 C5 67.4(5)
C2 Si1 C6 C8 -47.4(6)
C3 Si1 C6 C8 -167.7(5)
C9 Si1 C6 C8 71.2(6)
C2 Si1 C6 C7 77.2(5)
C3 Si1 C6 C7 -43.0(5)
C9 Si1 C6 C7 -164.1(4)
C2 Si1 C9 C11 -76.2(5)
C6 Si1 C9 C11 164.8(5)
C3 Si1 C9 C11 39.5(5)
C2 Si1 C9 C10 156.2(5)
C6 Si1 C9 C10 37.2(6)
C3 Si1 C9 C10 -88.1(5)
C1 C2 Si1' C3' 46(2)
Mg1 C2 Si1' C3' -76.4(7)
C1 C2 Si1' C9' 176(2)
Mg1 C2 Si1' C9' 53.9(7)
C1 C2 Si1' C6' -69(2)
Mg1 C2 Si1' C6' 169.2(5)
C2 Si1' C3' C4' 82.3(13)
C9' Si1' C3' C4' -46.4(14)
C6' Si1' C3' C4' -167.7(13)
C2 Si1' C3' C5' -153.3(10)
C9' Si1' C3' C5' 78.1(13)
C6' Si1' C3' C5' -43.3(13)
C2 Si1' C6' C8' 58.6(12)
C3' Si1' C6' C8' -62.0(13)
C9' Si1' C6' C8' 174.2(11)
C2 Si1' C6' C7' -71.8(13)
C3' Si1' C6' C7' 167.5(12)
C9' Si1' C6' C7' 43.8(15)
C2 Si1' C9' C11' 35.2(16)
C3' Si1' C9' C11' 166.6(16)
C6' Si1' C9' C11' -73.6(17)
C2 Si1' C9' C10' 164.5(13)
C3' Si1' C9' C10' -64.2(16)
C6' Si1' C9' C10' 55.7(16)
Mg1 C12 C13 Si2 155.7(12)
C14 Si2 C13 C12 -59.8(13)
C20 Si2 C13 C12 63.7(13)
C17 Si2 C13 C12 -177.1(13)
C14 Si2 C13 Mg1 91.1(3)
C20 Si2 C13 Mg1 -145.4(2)
C17 Si2 C13 Mg1 -26.2(3)
C13 Si2 C14 C15 -66.7(4)
C20 Si2 C14 C15 174.0(4)
C17 Si2 C14 C15 51.2(4)
C13 Si2 C14 C16 59.2(4)
C20 Si2 C14 C16 -60.2(4)
C17 Si2 C14 C16 177.0(3)
C13 Si2 C17 C18 -64.5(4)
C14 Si2 C17 C18 178.7(3)
C20 Si2 C17 C18 53.3(4)
C13 Si2 C17 C19 168.9(4)
C14 Si2 C17 C19 52.1(4)
C20 Si2 C17 C19 -73.3(4)
C13 Si2 C20 C22 -33.8(4)
C14 Si2 C20 C22 85.5(4)
C17 Si2 C20 C22 -152.6(3)
C13 Si2 C20 C21 -161.7(3)
C14 Si2 C20 C21 -42.4(4)
C17 Si2 C20 C21 79.5(4)
Mg1 C23 C24 Si3 -153.5(13)
Mg1 C23 C24 Si3' -150(2)
C23 C24 Si3 C31 98.0(13)
Mg1 C24 Si3 C31 -47.4(11)
C23 C24 Si3 C25 -24.7(17)
Mg1 C24 Si3 C25 -170.1(4)
C23 C24 Si3 C28 -139.2(14)
Mg1 C24 Si3 C28 75.5(7)
C24 Si3 C25 C26 69.1(8)
C31 Si3 C25 C26 -50.9(7)
C28 Si3 C25 C26 -176.0(7)
C24 Si3 C25 C27 -166.3(7)
C31 Si3 C25 C27 73.7(9)
C28 Si3 C25 C27 -51.5(8)
C24 Si3 C31 C33 -165.2(7)
C25 Si3 C31 C33 -50.8(8)
C28 Si3 C31 C33 73.0(9)
C24 Si3 C31 C32 68.6(8)
C25 Si3 C31 C32 -177.0(6)
C28 Si3 C31 C32 -53.2(7)
C23 C24 Si3' C31' 91(2)
Mg1 C24 Si3' C31' -52(2)
C23 C24 Si3' C25' -24(3)
Mg1 C24 Si3' C25' -166.2(10)
C23 C24 Si3' C28' -138(3)
Mg1 C24 Si3' C28' 80.0(12)
C24 Si3' C25' C26' 25(3)
C31' Si3' C25' C26' -83.8(18)
C28' Si3' C25' C26' 142(2)
C24 Si3' C25' C27' 161.1(17)
C31' Si3' C25' C27' 52(2)
C28' Si3' C25' C27' -82(2)
C24 Si3' C31' C32' -68.8(17)
C25' Si3' C31' C32' 45.4(14)
C28' Si3' C31' C32' 169.1(13)
C24 Si3' C31' C33' 162.2(14)
C25' Si3' C31' C33' -83.6(18)
C28' Si3' C31' C33' 40(2)
C58 P1 C34 C39 116.1(3)
C52 P1 C34 C39 -138.2(3)
Fe1 P1 C34 C39 -13.5(3)
C58 P1 C34 C35 -63.3(3)
C52 P1 C34 C35 42.4(3)
Fe1 P1 C34 C35 167.1(3)
C39 C34 C35 C36 -1.9(5)
P1 C34 C35 C36 177.4(3)
C34 C35 C36 C37 0.8(6)
C35 C36 C37 C38 1.7(7)
C36 C37 C38 C39 -2.9(7)
C35 C34 C39 C38 0.7(5)
P1 C34 C39 C38 -178.7(3)
C35 C34 C39 P2 -178.5(3)
P1 C34 C39 P2 2.1(4)
C37 C38 C39 C34 1.7(6)
C37 C38 C39 P2 -179.2(3)
C40 P2 C39 C34 -117.5(3)
C46 P2 C39 C34 140.8(3)
Fe1 P2 C39 C34 10.2(3)
C40 P2 C39 C38 63.3(3)
C46 P2 C39 C38 -38.4(3)
Fe1 P2 C39 C38 -168.9(3)
C39 P2 C40 C45 -166.1(3)
C46 P2 C40 C45 -64.6(3)
Fe1 P2 C40 C45 73.9(3)
C39 P2 C40 C41 1.7(3)
C46 P2 C40 C41 103.1(3)
Fe1 P2 C40 C41 -118.4(3)
C45 C40 C41 C42 3.7(6)
P2 C40 C41 C42 -163.7(3)
C40 C41 C42 C43 -0.7(6)
C40 C41 C42 C64 174.1(4)
C41 C42 C43 C44 -2.0(7)
C64 C42 C43 C44 -176.7(4)
C42 C43 C44 C45 1.5(7)
C42 C43 C44 C68 177.6(4)
C41 C40 C45 C44 -4.2(5)
P2 C40 C45 C44 163.7(3)
C43 C44 C45 C40 1.7(6)
C68 C44 C45 C40 -174.3(4)
C39 P2 C46 C51 -84.3(3)
C40 P2 C46 C51 170.7(3)
Fe1 P2 C46 C51 34.8(3)
C39 P2 C46 C47 87.2(3)
C40 P2 C46 C47 -17.8(3)
Fe1 P2 C46 C47 -153.8(2)
C51 C46 C47 C48 0.2(5)
P2 C46 C47 C48 -171.3(3)
C46 C47 C48 C49 -0.8(5)
C46 C47 C48 C72 -178.7(3)
C47 C48 C49 C50 1.1(5)
C72 C48 C49 C50 179.1(3)
C48 C49 C50 C51 -0.8(5)
C48 C49 C50 C76 178.5(3)
C47 C46 C51 C50 0.1(5)
P2 C46 C51 C50 171.9(3)
C49 C50 C51 C46 0.1(5)
C76 C50 C51 C46 -179.2(3)
C34 P1 C52 C57 -127.3(3)
C58 P1 C52 C57 -21.2(3)
Fe1 P1 C52 C57 116.1(3)
C34 P1 C52 C53 50.4(3)
C58 P1 C52 C53 156.5(3)
Fe1 P1 C52 C53 -66.2(3)
C57 C52 C53 C54 0.2(5)
P1 C52 C53 C54 -177.6(3)
C52 C53 C54 C55 -0.2(5)
C52 C53 C54 C80 178.0(3)
C53 C54 C55 C56 -0.1(6)
C80 C54 C55 C56 -178.3(3)
C54 C55 C56 C57 0.3(6)
C54 C55 C56 C84 178.2(3)
C53 C52 C57 C56 0.0(5)
P1 C52 C57 C56 177.7(3)
C55 C56 C57 C52 -0.3(5)
C84 C56 C57 C52 -178.2(3)
C34 P1 C58 C59 172.4(3)
C52 P1 C58 C59 69.8(3)
Fe1 P1 C58 C59 -66.3(3)
C34 P1 C58 C63 -0.4(3)
C52 P1 C58 C63 -103.1(3)
Fe1 P1 C58 C63 120.8(2)
C63 C58 C59 C60 3.6(5)
P1 C58 C59 C60 -169.4(3)
C58 C59 C60 C61 -2.1(5)
C58 C59 C60 C88 173.3(3)
C59 C60 C61 C62 -0.6(5)
C88 C60 C61 C62 -176.2(3)
C60 C61 C62 C63 1.7(5)
C60 C61 C62 C92 178.6(3)
C61 C62 C63 C58 -0.2(5)
C92 C62 C63 C58 -177.0(3)
C59 C58 C63 C62 -2.4(5)
P1 C58 C63 C62 170.4(3)
C43 C42 C64 C67 66.1(6)
C41 C42 C64 C67 -108.4(5)
C43 C42 C64 C65 -173.6(5)
C41 C42 C64 C65 11.9(7)
C43 C42 C64 C66 -52.9(6)
C41 C42 C64 C66 132.6(5)
C43 C44 C68 C71 176.7(4)
C45 C44 C68 C71 -7.4(6)
C43 C44 C68 C70 -63.1(5)
C45 C44 C68 C70 112.8(5)
C43 C44 C68 C69 55.0(6)
C45 C44 C68 C69 -129.1(5)
C47 C48 C72 C74 95.0(4)
C49 C48 C72 C74 -82.9(5)
C47 C48 C72 C73 -144.5(4)
C49 C48 C72 C73 37.6(5)
C47 C48 C72 C75 -24.5(5)
C49 C48 C72 C75 157.7(4)
C49 C50 C76 C77 -3.0(5)
C51 C50 C76 C77 176.2(3)
C49 C50 C76 C79 -124.0(4)
C51 C50 C76 C79 55.3(5)
C49 C50 C76 C78 116.8(4)
C51 C50 C76 C78 -64.0(4)
C53 C54 C80 C83 7.5(5)
C55 C54 C80 C83 -174.4(4)
C53 C54 C80 C81 126.8(4)
C55 C54 C80 C81 -55.0(4)
C53 C54 C80 C82 -113.9(4)
C55 C54 C80 C82 64.3(5)
C55 C56 C84 C86 126.6(4)
C57 C56 C84 C86 -55.6(4)
C55 C56 C84 C85 6.1(5)
C57 C56 C84 C85 -176.0(3)
C55 C56 C84 C87 -113.3(4)
C57 C56 C84 C87 64.5(4)
C61 C60 C88 C91 -177.4(3)
C59 C60 C88 C91 7.2(5)
C61 C60 C88 C90 -56.5(4)
C59 C60 C88 C90 128.1(4)
C61 C60 C88 C89 62.3(5)
C59 C60 C88 C89 -113.1(4)
C61 C62 C92 C93 64.8(4)
C63 C62 C92 C93 -118.4(4)
C61 C62 C92 C95 -174.2(3)
C63 C62 C92 C95 2.6(5)
C61 C62 C92 C94 -54.8(4)
C63 C62 C92 C94 122.0(4)
